data_7129603
loop_
_publ_author_name
'Yanshyna, Oksana'
'Avram, Liat'
'Shimon, Linda J. W.'
'Klajn, Rafal'

_publ_section_title
;
 Coexistence of 1&#x2009;:&#x2009;1 and 2&#x2009;:&#x2009;1 inclusion
 complexes of indigo carmine
;
_journal_name_full 'Chemical Communications'
_journal_paper_doi 10.1039/D1CC07081A
_journal_year 2022
_chemical_formula_sum 'C256 H320 N98 Na2 O181 Pd12 S8'
_chemical_formula_weight 9245.34
_chemical_name_common 'indigo carmine'
_space_group_crystal_system triclinic
_space_group_IT_number 2
_space_group_name_Hall '-P 1'
_space_group_name_H-M_alt 'P -1'
_atom_sites_solution_hydrogens geom
_audit_creation_method SHELXL-2016/4
_audit_update_record
;
2021-12-16 deposited with the CCDC.	2022-01-21 downloaded from the CCDC.
;
_cell_angle_alpha 78.576(2)
_cell_angle_beta 82.416(2)
_cell_angle_gamma 82.952(2)
_cell_formula_units_Z 1
_cell_length_a 18.9000(5)
_cell_length_b 20.5889(5)
_cell_length_c 30.2601(8)
_cell_measurement_reflns_used 44083
_cell_measurement_temperature 100(2)
_cell_measurement_theta_max 30.9810
_cell_measurement_theta_min 1.6540
_cell_volume 11384.2(5)
_computing_cell_refinement 'CrysAlisPro 1.171.40.80a (Rigaku OD, 2020)'
_computing_data_collection 'CrysAlisPro 1.171.40.80a (Rigaku OD, 2020)'
_computing_data_reduction 'CrysAlisPro 1.171.40.80a (Rigaku OD, 2020)'
_computing_molecular_graphics 'Olex2 (Dolomanov 2016)'
_computing_structure_refinement 'SHELXL-2016/4 (Sheldrick, 2016)'
_computing_structure_solution 'SHELXT-2016/4 (Sheldrick, 2016)'
_diffrn_ambient_temperature 100(2)
_diffrn_measured_fraction_theta_full 0.993
_diffrn_measured_fraction_theta_max 0.994
_diffrn_measurement_device_type 'XtaLAB Synergy, Dualflex, Pilatus 300K'
_diffrn_measurement_method '\w scans'
_diffrn_radiation_type MoK\a
_diffrn_radiation_wavelength 0.71073
_diffrn_reflns_av_R_equivalents 0.0656
_diffrn_reflns_av_sigmaI/netI 0.0573
_diffrn_reflns_av_unetI/netI 0.0563
_diffrn_reflns_Laue_measured_fraction_full 0.993
_diffrn_reflns_Laue_measured_fraction_max 0.994
_diffrn_reflns_limit_h_max 24
_diffrn_reflns_limit_h_min -24
_diffrn_reflns_limit_k_max 26
_diffrn_reflns_limit_k_min -26
_diffrn_reflns_limit_l_max 38
_diffrn_reflns_limit_l_min -38
_diffrn_reflns_number 216791
_diffrn_reflns_point_group_measured_fraction_full 0.993
_diffrn_reflns_point_group_measured_fraction_max 0.994
_diffrn_reflns_theta_full 25.242
_diffrn_reflns_theta_max 27.103
_diffrn_reflns_theta_min 1.555
_diffrn_source 'micro-focus sealed X-ray tube'
_exptl_absorpt_coefficient_mu 0.595
_exptl_absorpt_correction_T_max 1.000
_exptl_absorpt_correction_T_min 0.638
_exptl_absorpt_correction_type gaussian
_exptl_absorpt_process_details
;
CrysAlisPro 1.171.40.80a (Rigaku Oxford Diffraction, 2020)
Numerical absorption correction based on gaussian integration over
			a multifaceted crystal model
Empirical absorption correction using spherical harmonics,
 implemented in SCALE3 ABSPACK scaling algorithm.
;
_exptl_crystal_colour blue-black
_exptl_crystal_density_diffrn 1.349
_exptl_crystal_description plate
_exptl_crystal_F_000 4692
_exptl_crystal_size_max 0.248
_exptl_crystal_size_mid 0.191
_exptl_crystal_size_min 0.042
_platon_squeeze_details
;
;
_refine_diff_density_max 1.928
_refine_diff_density_min -1.663
_refine_diff_density_rms 0.180
_refine_ls_extinction_method none
_refine_ls_goodness_of_fit_ref 1.075
_refine_ls_hydrogen_treatment constr
_refine_ls_matrix_type full
_refine_ls_number_parameters 2545
_refine_ls_number_reflns 49948
_refine_ls_number_restraints 23
_refine_ls_restrained_S_all 1.075
_refine_ls_R_factor_all 0.1326
_refine_ls_R_factor_gt 0.1017
_refine_ls_shift/su_max 0.002
_refine_ls_shift/su_mean 0.000
_refine_ls_structure_factor_coef Fsqd
_refine_ls_weighting_details 'w=1/[\s^2^(Fo^2^)+(0.1247P)^2^+117.9783P] where P=(Fo^2^+2Fc^2^)/3'
_refine_ls_weighting_scheme calc
_refine_ls_wR_factor_gt 0.2653
_refine_ls_wR_factor_ref 0.2861
_reflns_Friedel_coverage 0.000
_reflns_number_gt 34333
_reflns_number_total 49948
_reflns_threshold_expression 'I > 2\s(I)'
_cod_data_source_file d1cc07081a2.cif
_cod_data_source_block 22c1
_cod_original_cell_volume 11384.3(5)
_cod_database_code 7129603
_shelx_shelxl_version_number 2016/4
_shelx_space_group_comment
;
The symmetry employed for this shelxl refinement is uniquely defined
by the following loop, which should always be used as a source of
symmetry information in preference to the above space-group names.
They are only intended as comments.
;
_shelx_estimated_absorpt_t_min 0.866
_shelx_estimated_absorpt_t_max 0.975
_oxdiff_exptl_absorpt_empirical_full_min 0.768
_oxdiff_exptl_absorpt_empirical_full_max 1.384
_oxdiff_exptl_absorpt_empirical_details
;
Empirical correction (ABSPACK) includes:
- Absorption correction using spherical harmonics
- Frame scaling
;

loop_
_space_group_symop_operation_xyz
'x, y, z'
'-x, -y, -z'

loop_
_atom_site_label
_atom_site_type_symbol
_atom_site_fract_x
_atom_site_fract_y
_atom_site_fract_z
_atom_site_U_iso_or_equiv
_atom_site_adp_type
_atom_site_occupancy
_atom_site_site_symmetry_order
_atom_site_calc_flag
_atom_site_refinement_flags_posn
_atom_site_refinement_flags_adp
_atom_site_refinement_flags_occupancy
_atom_site_disorder_assembly
_atom_site_disorder_group
PD1 Pd -0.29928(3) -0.01130(3) 1.03168(2) 0.03107(14) Uani 1 1 d . . . . .
PD2 Pd -0.49907(3) 0.52678(3) 0.83693(2) 0.03133(14) Uani 1 1 d . . . . .
PD3 Pd -0.22021(3) 0.51600(3) 0.47246(2) 0.02570(13) Uani 1 1 d . . . . .
PD4 Pd 0.19166(3) 0.04798(3) 0.68945(2) 0.02987(14) Uani 1 1 d . . . . .
PD5 Pd -0.24610(3) -0.05525(3) 0.64475(2) 0.02834(14) Uani 1 1 d . . . . .
PD6 Pd -0.04032(4) 0.55718(3) 0.86335(2) 0.03353(15) Uani 1 1 d . . . . .
N1 N -0.3343(4) -0.1048(3) 1.0413(3) 0.0405(17) Uani 1 1 d . . . . .
N2 N -0.3802(4) 0.0083(4) 1.0810(2) 0.0427(17) Uani 1 1 d . . . . .
N3 N -0.5522(5) 0.5404(4) 0.8994(3) 0.050(2) Uani 1 1 d . . . . .
N4 N -0.5450(4) 0.6208(3) 0.8118(2) 0.0394(17) Uani 1 1 d . . . . .
N5 N -0.2875(3) 0.6033(3) 0.4641(2) 0.0307(14) Uani 1 1 d . . . . .
N6 N -0.2661(3) 0.4937(3) 0.4201(2) 0.0303(14) Uani 1 1 d . . . . .
N7 N -0.2329(4) -0.0776(4) 0.5807(2) 0.0443(18) Uani 1 1 d . . . . .
N8 N -0.2547(4) -0.1555(4) 0.6681(3) 0.0419(17) Uani 1 1 d . . . . .
N9 N 0.2669(4) 0.0290(4) 0.6363(3) 0.0451(18) Uani 1 1 d . . . . .
N10 N 0.2405(4) -0.0367(4) 0.7266(2) 0.0367(16) Uani 1 1 d . . . . .
N11 N -0.0169(5) 0.6488(4) 0.8267(3) 0.050(2) Uani 1 1 d . . . . .
N12 N -0.0389(5) 0.5966(4) 0.9204(3) 0.0445(18) Uani 1 1 d . . . . .
N13 N -0.2180(4) -0.0318(4) 0.9851(2) 0.0367(16) Uani 1 1 d . . . . .
N14 N -0.1518(4) -0.0242(3) 0.9200(2) 0.0300(14) Uani 1 1 d . . . . .
N15 N -0.2663(4) 0.0802(3) 1.0215(2) 0.0350(15) Uani 1 1 d . . . . .
N16 N -0.2403(4) 0.1809(3) 0.9882(2) 0.0360(15) Uani 1 1 d . . . . .
N17 N -0.4432(4) 0.5170(3) 0.7768(2) 0.0320(14) Uani 1 1 d . . . . .
N18 N -0.3468(3) 0.5029(3) 0.7289(2) 0.0284(13) Uani 1 1 d . . . . .
N19 N -0.4511(4) 0.4356(3) 0.8629(2) 0.0291(13) Uani 1 1 d . . . . .
N20 N -0.3686(4) 0.3590(3) 0.8898(2) 0.0312(14) Uani 1 1 d . . . . .
N21 N -0.1794(3) 0.5343(3) 0.5265(2) 0.0286(13) Uani 1 1 d . . . . .
N22 N -0.1658(3) 0.5236(3) 0.5989(2) 0.0285(13) Uani 1 1 d . . . . .
N23 N -0.1526(3) 0.4325(3) 0.4799(2) 0.0286(13) Uani 1 1 d . . . . .
N24 N -0.0981(3) 0.3393(3) 0.5138(2) 0.0293(14) Uani 1 1 d . . . . .
N25 N -0.2514(4) -0.0379(3) 0.7082(2) 0.0290(13) Uani 1 1 d . . . . .
N26 N -0.2114(4) -0.0190(3) 0.7686(2) 0.0305(14) Uani 1 1 d . . . . .
N27 N -0.2340(4) 0.0415(3) 0.6204(2) 0.0320(14) Uani 1 1 d . . . . .
N28 N -0.1839(3) 0.1348(3) 0.6004(2) 0.0278(13) Uani 1 1 d . . . . .
N29 N 0.1155(4) 0.0610(3) 0.7413(2) 0.0326(14) Uani 1 1 d . . . . .
N30 N 0.0158(3) 0.0522(3) 0.7873(2) 0.0299(14) Uani 1 1 d . . . . .
N31 N 0.1410(3) 0.1290(3) 0.6518(2) 0.0290(14) Uani 1 1 d . . . . .
N32 N 0.0556(3) 0.1880(3) 0.6147(2) 0.0266(13) Uani 1 1 d . . . . .
N33 N -0.0467(4) 0.5214(4) 0.8063(2) 0.0396(17) Uani 1 1 d . . . . .
N34 N -0.0973(4) 0.4946(4) 0.7520(2) 0.0335(15) Uani 1 1 d . . . . .
N35 N -0.0653(4) 0.4671(3) 0.8993(2) 0.0320(14) Uani 1 1 d . . . . .
N36 N -0.1269(4) 0.3807(3) 0.9196(2) 0.0347(15) Uani 1 1 d . . . . .
C1 C -0.4034(6) -0.1035(5) 1.0705(4) 0.053(3) Uani 1 1 d . . . . .
H1A H -0.412283 -0.149233 1.086122 0.064 Uiso 1 1 calc R U . . .
H1B H -0.443009 -0.085413 1.051744 0.064 Uiso 1 1 calc R U . . .
C2 C -0.4005(6) -0.0605(6) 1.1047(3) 0.056(3) Uani 1 1 d . . . . .
H2A H -0.364643 -0.081635 1.125592 0.068 Uiso 1 1 calc R U . . .
H2B H -0.447829 -0.056129 1.122784 0.068 Uiso 1 1 calc R U . . .
C3 C -0.3476(5) -0.1219(5) 0.9975(3) 0.044(2) Uani 1 1 d . . . . .
H3A H -0.384902 -0.089575 0.983986 0.066 Uiso 1 1 calc R U . . .
H3B H -0.363356 -0.166657 1.003207 0.066 Uiso 1 1 calc R U . . .
H3C H -0.303229 -0.120485 0.976696 0.066 Uiso 1 1 calc R U . . .
C4 C -0.2808(6) -0.1560(5) 1.0622(3) 0.047(2) Uani 1 1 d . . . . .
H4D H -0.234745 -0.153756 1.043177 0.071 Uiso 1 1 calc R U . . .
H4E H -0.297129 -0.200162 1.065048 0.071 Uiso 1 1 calc R U . . .
H4F H -0.275129 -0.148032 1.092384 0.071 Uiso 1 1 calc R U . . .
C5 C -0.3556(7) 0.0392(6) 1.1158(4) 0.062(3) Uani 1 1 d . . . . .
H5A H -0.313404 0.012108 1.127595 0.093 Uiso 1 1 calc R U . . .
H5B H -0.394100 0.041627 1.140697 0.093 Uiso 1 1 calc R U . . .
H5C H -0.343034 0.084120 1.102194 0.093 Uiso 1 1 calc R U . . .
C6 C -0.4416(6) 0.0496(6) 1.0598(5) 0.069(3) Uani 1 1 d . . . . .
H6A H -0.426095 0.092429 1.043512 0.104 Uiso 1 1 calc R U . . .
H6B H -0.480717 0.057173 1.083463 0.104 Uiso 1 1 calc R U . . .
H6C H -0.458372 0.026274 1.038482 0.104 Uiso 1 1 calc R U . . .
C7 C -0.5842(9) 0.6092(7) 0.8918(4) 0.094(6) Uani 1 1 d . . . . .
H7A H -0.628920 0.611790 0.912746 0.113 Uiso 1 1 calc R U . . .
H7B H -0.551044 0.636889 0.900530 0.113 Uiso 1 1 calc R U . . .
C8 C -0.6007(7) 0.6377(6) 0.8489(4) 0.071(4) Uani 1 1 d . . . . .
H8A H -0.607259 0.686720 0.846484 0.085 Uiso 1 1 calc R U . . .
H8B H -0.646832 0.623270 0.844432 0.085 Uiso 1 1 calc R U . . .
C9 C -0.5007(7) 0.5327(7) 0.9333(4) 0.072(4) Uani 1 1 d . . . . .
H9A H -0.482158 0.485727 0.940903 0.108 Uiso 1 1 calc R U . . .
H9B H -0.525056 0.547597 0.960734 0.108 Uiso 1 1 calc R U . . .
H9C H -0.460925 0.559553 0.920762 0.108 Uiso 1 1 calc R U . . .
C10 C -0.6060(7) 0.4951(8) 0.9159(4) 0.073(4) Uani 1 1 d . . . . .
H10A H -0.642607 0.502783 0.894751 0.110 Uiso 1 1 calc R U . . .
H10B H -0.628481 0.502403 0.945799 0.110 Uiso 1 1 calc R U . . .
H10C H -0.583710 0.449141 0.918261 0.110 Uiso 1 1 calc R U . . .
C11 C -0.4882(6) 0.6676(5) 0.7998(4) 0.063(3) Uani 1 1 d . . . . .
H11A H -0.466398 0.669503 0.827069 0.094 Uiso 1 1 calc R U . . .
H11B H -0.509563 0.712049 0.787101 0.094 Uiso 1 1 calc R U . . .
H11C H -0.451303 0.651860 0.777281 0.094 Uiso 1 1 calc R U . . .
C12 C -0.5826(7) 0.6221(6) 0.7719(4) 0.063(3) Uani 1 1 d . . . . .
H12A H -0.547419 0.617943 0.745527 0.075 Uiso 1 1 calc R U . . .
H12B H -0.613073 0.664198 0.765737 0.075 Uiso 1 1 calc R U . . .
H12C H -0.612469 0.584882 0.777978 0.075 Uiso 1 1 calc R U . . .
C13 C -0.2986(5) 0.5578(5) 0.3962(3) 0.041(2) Uani 1 1 d . . . . .
H13A H -0.333503 0.549645 0.376668 0.050 Uiso 1 1 calc R U . . .
H13B H -0.260960 0.582825 0.376675 0.050 Uiso 1 1 calc R U . . .
C14 C -0.3359(5) 0.5974(4) 0.4308(3) 0.0392(19) Uani 1 1 d . . . . .
H14A H -0.353043 0.642429 0.415180 0.047 Uiso 1 1 calc R U . . .
H14B H -0.378262 0.575446 0.446870 0.047 Uiso 1 1 calc R U . . .
C15 C -0.3211(5) 0.4481(4) 0.4395(3) 0.0386(19) Uani 1 1 d . . . . .
H15A H -0.298021 0.405222 0.453752 0.058 Uiso 1 1 calc R U . . .
H15B H -0.347729 0.441348 0.415342 0.058 Uiso 1 1 calc R U . . .
H15C H -0.354317 0.467375 0.462308 0.058 Uiso 1 1 calc R U . . .
C16 C -0.2149(5) 0.4642(5) 0.3859(3) 0.0377(18) Uani 1 1 d . . . . .
H16A H -0.178902 0.495028 0.372617 0.057 Uiso 1 1 calc R U . . .
H16B H -0.241037 0.456070 0.361934 0.057 Uiso 1 1 calc R U . . .
H16C H -0.190992 0.421966 0.400610 0.057 Uiso 1 1 calc R U . . .
C17 C -0.2423(5) 0.6595(4) 0.4459(3) 0.0368(18) Uani 1 1 d . . . . .
H17A H -0.208075 0.660533 0.467412 0.055 Uiso 1 1 calc R U . . .
H17B H -0.273056 0.701636 0.441811 0.055 Uiso 1 1 calc R U . . .
H17C H -0.216035 0.653005 0.416714 0.055 Uiso 1 1 calc R U . . .
C18 C -0.3315(5) 0.6160(5) 0.5068(3) 0.0390(19) Uani 1 1 d . . . . .
H18A H -0.352350 0.575255 0.522573 0.059 Uiso 1 1 calc R U . . .
H18B H -0.370001 0.651497 0.499523 0.059 Uiso 1 1 calc R U . . .
H18C H -0.300946 0.629650 0.526450 0.059 Uiso 1 1 calc R U . . .
C19 C -0.2507(9) -0.1491(6) 0.5880(4) 0.073(4) Uani 1 1 d . . . . .
H19A H -0.302958 -0.149100 0.587564 0.087 Uiso 1 1 calc R U . . .
H19B H -0.226018 -0.169633 0.562472 0.087 Uiso 1 1 calc R U . . .
C20 C -0.2310(8) -0.1882(5) 0.6287(4) 0.073(4) Uani 1 1 d . . . . .
H20A H -0.178182 -0.197908 0.626167 0.087 Uiso 1 1 calc R U . . .
H20B H -0.252140 -0.231067 0.633738 0.087 Uiso 1 1 calc R U . . .
C21 C -0.2056(7) -0.1836(5) 0.7041(5) 0.071(4) Uani 1 1 d . . . . .
H21A H -0.156058 -0.175936 0.691879 0.106 Uiso 1 1 calc R U . . .
H21B H -0.209228 -0.231487 0.713664 0.106 Uiso 1 1 calc R U . . .
H21C H -0.219607 -0.161449 0.730252 0.106 Uiso 1 1 calc R U . . .
C22 C -0.3283(5) -0.1682(5) 0.6863(4) 0.051(2) Uani 1 1 d . . . . .
H22A H -0.343840 -0.144026 0.711279 0.077 Uiso 1 1 calc R U . . .
H22B H -0.330362 -0.216014 0.697464 0.077 Uiso 1 1 calc R U . . .
H22C H -0.359935 -0.152944 0.662324 0.077 Uiso 1 1 calc R U . . .
C23 C -0.2804(7) -0.0362(6) 0.5492(3) 0.063(3) Uani 1 1 d . . . . .
H23A H -0.329592 -0.033073 0.564178 0.094 Uiso 1 1 calc R U . . .
H23B H -0.278911 -0.056340 0.522290 0.094 Uiso 1 1 calc R U . . .
H23C H -0.264328 0.008504 0.540056 0.094 Uiso 1 1 calc R U . . .
C24 C -0.1573(7) -0.0753(8) 0.5621(4) 0.081(4) Uani 1 1 d . . . . .
H24A H -0.146142 -0.028895 0.554080 0.121 Uiso 1 1 calc R U . . .
H24B H -0.148538 -0.095546 0.534874 0.121 Uiso 1 1 calc R U . . .
H24C H -0.126670 -0.099996 0.584787 0.121 Uiso 1 1 calc R U . . .
C25 C 0.3074(6) -0.0533(5) 0.6985(4) 0.060(3) Uani 1 1 d . . . . .
H25A H 0.344601 -0.026471 0.703487 0.073 Uiso 1 1 calc R U . . .
H25B H 0.324034 -0.100830 0.708418 0.073 Uiso 1 1 calc R U . . .
C26 C 0.2997(7) -0.0415(6) 0.6508(4) 0.063(3) Uani 1 1 d . . . . .
H26A H 0.268597 -0.073270 0.644624 0.075 Uiso 1 1 calc R U . . .
H26B H 0.347227 -0.048286 0.633293 0.075 Uiso 1 1 calc R U . . .
C27 C 0.2604(6) -0.0252(5) 0.7704(3) 0.053(3) Uani 1 1 d . . . . .
H27A H 0.288138 0.013356 0.764589 0.080 Uiso 1 1 calc R U . . .
H27B H 0.289288 -0.064715 0.784650 0.080 Uiso 1 1 calc R U . . .
H27C H 0.216700 -0.016808 0.790642 0.080 Uiso 1 1 calc R U . . .
C28 C 0.1922(6) -0.0895(5) 0.7354(5) 0.065(3) Uani 1 1 d . . . . .
H28A H 0.148152 -0.075782 0.753604 0.097 Uiso 1 1 calc R U . . .
H28B H 0.215919 -0.130441 0.751950 0.097 Uiso 1 1 calc R U . . .
H28C H 0.180365 -0.097672 0.706528 0.097 Uiso 1 1 calc R U . . .
C29 C 0.2329(8) 0.0240(7) 0.5961(4) 0.074(4) Uani 1 1 d . . . . .
H29A H 0.198243 -0.009308 0.604672 0.111 Uiso 1 1 calc R U . . .
H29B H 0.269743 0.010591 0.572763 0.111 Uiso 1 1 calc R U . . .
H29C H 0.208058 0.067302 0.584171 0.111 Uiso 1 1 calc R U . . .
C30 C 0.3177(6) 0.0784(6) 0.6250(4) 0.061(3) Uani 1 1 d . . . . .
H30A H 0.293646 0.121188 0.611289 0.091 Uiso 1 1 calc R U . . .
H30B H 0.357155 0.064237 0.603478 0.091 Uiso 1 1 calc R U . . .
H30C H 0.336718 0.083406 0.652635 0.091 Uiso 1 1 calc R U . . .
C31 C -0.0424(8) 0.6704(6) 0.9038(4) 0.069(3) Uani 1 1 d . . . . .
H31A H -0.092828 0.688328 0.900220 0.083 Uiso 1 1 calc R U . . .
H31B H -0.025652 0.691750 0.926612 0.083 Uiso 1 1 calc R U . . .
C32 C 0.0013(8) 0.6865(5) 0.8610(4) 0.063(3) Uani 1 1 d . . . . .
H32A H 0.052578 0.675210 0.865647 0.076 Uiso 1 1 calc R U . . .
H32B H -0.006313 0.734896 0.849150 0.076 Uiso 1 1 calc R U . . .
C33 C -0.1004(7) 0.5816(6) 0.9549(4) 0.065(3) Uani 1 1 d . . . . .
H33A H -0.145193 0.595994 0.941065 0.097 Uiso 1 1 calc R U . . .
H33B H -0.099272 0.605371 0.979767 0.097 Uiso 1 1 calc R U . . .
H33C H -0.097730 0.533595 0.966648 0.097 Uiso 1 1 calc R U . . .
C34 C 0.0280(7) 0.5718(6) 0.9415(4) 0.067(3) Uani 1 1 d . . . . .
H34A H 0.030022 0.523377 0.951248 0.100 Uiso 1 1 calc R U . . .
H34B H 0.028715 0.592634 0.967912 0.100 Uiso 1 1 calc R U . . .
H34C H 0.069475 0.583106 0.919451 0.100 Uiso 1 1 calc R U . . .
C35 C -0.0822(7) 0.6847(6) 0.8064(4) 0.069(4) Uani 1 1 d . . . . .
H35A H -0.091097 0.664308 0.781302 0.103 Uiso 1 1 calc R U . . .
H35B H -0.074439 0.731599 0.795039 0.103 Uiso 1 1 calc R U . . .
H35C H -0.123631 0.681821 0.829598 0.103 Uiso 1 1 calc R U . . .
C36 C 0.0423(7) 0.6455(7) 0.7906(4) 0.074(4) Uani 1 1 d . . . . .
H36A H 0.084818 0.620721 0.803513 0.112 Uiso 1 1 calc R U . . .
H36B H 0.053163 0.690684 0.776262 0.112 Uiso 1 1 calc R U . . .
H36C H 0.028666 0.622803 0.767911 0.112 Uiso 1 1 calc R U . . .
C37 C -0.2175(5) 0.0988(4) 1.0440(3) 0.043(2) Uani 1 1 d . . . . .
H37 H -0.198366 0.072454 1.070011 0.052 Uiso 1 1 calc R U . . .
C38 C -0.1998(6) 0.1606(5) 1.0242(3) 0.052(3) Uani 1 1 d . . . . .
H38 H -0.166373 0.184966 1.033232 0.062 Uiso 1 1 calc R U . . .
C39 C -0.2806(5) 0.1304(4) 0.9879(3) 0.0352(17) Uani 1 1 d . . . . .
H39 H -0.313860 0.131079 0.966826 0.042 Uiso 1 1 calc R U . . .
C40 C -0.1489(5) -0.0579(5) 0.9927(3) 0.040(2) Uani 1 1 d . . . . .
H40 H -0.133400 -0.076863 1.021477 0.049 Uiso 1 1 calc R U . . .
C41 C -0.1071(4) -0.0523(5) 0.9528(3) 0.040(2) Uani 1 1 d . . . . .
H41 H -0.057003 -0.065008 0.948155 0.048 Uiso 1 1 calc R U . . .
C42 C -0.2180(4) -0.0135(4) 0.9406(3) 0.0350(18) Uani 1 1 d . . . . .
H42 H -0.259068 0.004469 0.925572 0.042 Uiso 1 1 calc R U . . .
C43 C -0.2427(5) 0.2443(4) 0.9597(3) 0.0338(17) Uani 1 1 d . . . . .
C44 C -0.1836(5) 0.2800(4) 0.9538(3) 0.0342(18) Uani 1 1 d . . . . .
H44 H -0.142380 0.262484 0.968785 0.041 Uiso 1 1 calc R U . . .
C45 C -0.1862(4) 0.3424(4) 0.9254(2) 0.0302(16) Uani 1 1 d . . . . .
C46 C -0.2462(5) 0.3671(4) 0.9028(3) 0.0337(17) Uani 1 1 d . . . . .
H46 H -0.246859 0.408394 0.882215 0.040 Uiso 1 1 calc R U . . .
C47 C -0.3040(5) 0.3312(4) 0.9107(3) 0.0325(17) Uani 1 1 d . . . . .
C48 C -0.3042(5) 0.2681(4) 0.9385(2) 0.0320(16) Uani 1 1 d . . . . .
H48 H -0.344250 0.242926 0.942648 0.038 Uiso 1 1 calc R U . . .
C49 C -0.3082(4) -0.0373(4) 0.7421(3) 0.0329(17) Uani 1 1 d . . . . .
H49 H -0.356056 -0.044557 0.739576 0.039 Uiso 1 1 calc R U . . .
C50 C -0.2841(4) -0.0247(4) 0.7798(3) 0.0317(16) Uani 1 1 d . . . . .
H50 H -0.311470 -0.020622 0.808004 0.038 Uiso 1 1 calc R U . . .
C51 C -0.1939(4) -0.0249(4) 0.7253(2) 0.0314(17) Uani 1 1 d . . . . .
H51 H -0.147605 -0.020624 0.709027 0.038 Uiso 1 1 calc R U . . .
C52 C -0.2880(4) 0.0927(4) 0.6119(3) 0.0293(16) Uani 1 1 d . . . . .
H52 H -0.337886 0.088191 0.614491 0.035 Uiso 1 1 calc R U . . .
C53 C -0.2565(4) 0.1508(4) 0.5990(3) 0.0322(17) Uani 1 1 d . . . . .
H53 H -0.280319 0.194059 0.590608 0.039 Uiso 1 1 calc R U . . .
C54 C -0.1726(4) 0.0678(4) 0.6138(2) 0.0290(16) Uani 1 1 d . . . . .
H54 H -0.127078 0.043560 0.617868 0.035 Uiso 1 1 calc R U . . .
C55 C -0.1644(4) -0.0040(4) 0.7980(2) 0.0282(15) Uani 1 1 d . . . . .
C56 C -0.1801(4) -0.0204(4) 0.8442(3) 0.0340(17) Uani 1 1 d . . . . .
H56 H -0.223261 -0.039447 0.856882 0.041 Uiso 1 1 calc R U . . .
C57 C -0.1329(4) -0.0089(4) 0.8720(2) 0.0311(16) Uani 1 1 d . . . . .
C58 C -0.0660(5) 0.0134(5) 0.8545(3) 0.0376(19) Uani 1 1 d . . . . .
H58 H -0.032044 0.018062 0.873891 0.045 Uiso 1 1 calc R U . . .
C59 C -0.0514(4) 0.0285(4) 0.8074(3) 0.0309(16) Uani 1 1 d . . . . .
C60 C -0.0990(4) 0.0205(4) 0.7787(3) 0.0307(16) Uani 1 1 d . . . . .
H60 H -0.088006 0.031281 0.746746 0.037 Uiso 1 1 calc R U . . .
C61 C -0.1290(4) 0.1791(3) 0.5890(3) 0.0265(15) Uani 1 1 d . . . . .
C62 C -0.0655(4) 0.1633(4) 0.6088(3) 0.0295(16) Uani 1 1 d . . . . .
H62 H -0.059445 0.124418 0.631463 0.035 Uiso 1 1 calc R U . . .
C63 C -0.0107(4) 0.2049(3) 0.5953(2) 0.0250(14) Uani 1 1 d . . . . .
C64 C -0.0204(4) 0.2633(4) 0.5637(3) 0.0284(15) Uani 1 1 d . . . . .
H64 H 0.016487 0.292189 0.554610 0.034 Uiso 1 1 calc R U . . .
C65 C -0.0855(4) 0.2779(4) 0.5459(2) 0.0278(15) Uani 1 1 d . . . . .
C66 C -0.1400(4) 0.2360(4) 0.5570(3) 0.0278(15) Uani 1 1 d . . . . .
H66 H -0.183225 0.246164 0.543102 0.033 Uiso 1 1 calc R U . . .
C67 C 0.1601(4) 0.1939(4) 0.6375(3) 0.0334(17) Uani 1 1 d . . . . .
H67 H 0.202721 0.209525 0.643130 0.040 Uiso 1 1 calc R U . . .
C68 C 0.1079(4) 0.2305(4) 0.6145(2) 0.0280(15) Uani 1 1 d . . . . .
H68 H 0.106914 0.276253 0.600805 0.034 Uiso 1 1 calc R U . . .
C69 C 0.0784(4) 0.1287(4) 0.6381(2) 0.0282(15) Uani 1 1 d . . . . .
H69 H 0.052149 0.090784 0.644059 0.034 Uiso 1 1 calc R U . . .
C70 C -0.0830(4) 0.4234(4) 0.4587(3) 0.0333(17) Uani 1 1 d . . . . .
H70 H -0.062880 0.452634 0.433113 0.040 Uiso 1 1 calc R U . . .
C71 C -0.0486(4) 0.3672(4) 0.4799(3) 0.0346(18) Uani 1 1 d . . . . .
H71 H -0.000215 0.350229 0.472966 0.041 Uiso 1 1 calc R U . . .
C72 C -0.1587(4) 0.3802(3) 0.5135(2) 0.0270(15) Uani 1 1 d . . . . .
H72 H -0.200428 0.372940 0.534399 0.032 Uiso 1 1 calc R U . . .
C73 C -0.1103(5) 0.5486(4) 0.5302(3) 0.0357(19) Uani 1 1 d . . . . .
H73 H -0.074864 0.561157 0.505665 0.043 Uiso 1 1 calc R U . . .
C74 C -0.1024(4) 0.5417(5) 0.5746(3) 0.0375(19) Uani 1 1 d . . . . .
H74 H -0.060554 0.548209 0.586852 0.045 Uiso 1 1 calc R U . . .
C75 C -0.2114(4) 0.5196(4) 0.5683(3) 0.0324(17) Uani 1 1 d . . . . .
H75 H -0.259142 0.507863 0.575954 0.039 Uiso 1 1 calc R U . . .
C76 C -0.1839(4) 0.5127(4) 0.6474(3) 0.0313(16) Uani 1 1 d . . . . .
C77 C -0.2564(4) 0.5121(4) 0.6645(3) 0.0286(15) Uani 1 1 d . . . . .
H77 H -0.292795 0.518375 0.644793 0.034 Uiso 1 1 calc R U . . .
C78 C -0.2734(4) 0.5021(4) 0.7110(2) 0.0278(15) Uani 1 1 d . . . . .
C79 C -0.2214(4) 0.4943(4) 0.7403(3) 0.0337(17) Uani 1 1 d . . . . .
H79 H -0.233879 0.487807 0.772170 0.040 Uiso 1 1 calc R U . . .
C80 C -0.1502(4) 0.4962(4) 0.7216(2) 0.0309(16) Uani 1 1 d . . . . .
C81 C -0.1298(4) 0.5055(4) 0.6749(2) 0.0303(16) Uani 1 1 d . . . . .
H81 H -0.080948 0.506754 0.662673 0.036 Uiso 1 1 calc R U . . .
C82 C 0.0012(6) 0.4776(6) 0.7854(3) 0.059(3) Uani 1 1 d . . . . .
H82 H 0.048221 0.462009 0.793121 0.071 Uiso 1 1 calc R U . . .
C83 C -0.0297(6) 0.4605(7) 0.7521(4) 0.068(4) Uani 1 1 d . . . . .
H83 H -0.008963 0.430784 0.732554 0.082 Uiso 1 1 calc R U . . .
C84 C -0.1054(4) 0.5313(4) 0.7853(3) 0.0308(16) Uani 1 1 d . . . . .
H84 H -0.147026 0.559878 0.792450 0.037 Uiso 1 1 calc R U . . .
C85 C -0.4035(4) 0.4885(4) 0.7088(3) 0.0352(18) Uani 1 1 d . . . . .
H85 H -0.401584 0.474920 0.680420 0.042 Uiso 1 1 calc R U . . .
C86 C -0.4627(4) 0.4981(4) 0.7389(3) 0.0335(17) Uani 1 1 d . . . . .
H86 H -0.510288 0.492570 0.734546 0.040 Uiso 1 1 calc R U . . .
C87 C -0.3733(4) 0.5185(4) 0.7696(3) 0.0294(16) Uani 1 1 d . . . . .
H87 H -0.344961 0.529142 0.790407 0.035 Uiso 1 1 calc R U . . .
C88 C -0.4229(5) 0.3267(4) 0.8811(3) 0.0352(17) Uani 1 1 d . . . . .
H88 H -0.425135 0.279923 0.886403 0.042 Uiso 1 1 calc R U . . .
C89 C -0.4728(5) 0.3743(4) 0.8634(3) 0.0355(18) Uani 1 1 d . . . . .
H89 H -0.515751 0.366446 0.852998 0.043 Uiso 1 1 calc R U . . .
C90 C -0.3880(4) 0.4256(4) 0.8785(3) 0.0306(16) Uani 1 1 d . . . . .
H90 H -0.360200 0.459709 0.881311 0.037 Uiso 1 1 calc R U . . .
C91 C -0.0199(5) 0.4133(4) 0.9186(3) 0.043(2) Uani 1 1 d . . . . .
H91 H 0.029293 0.413940 0.922018 0.051 Uiso 1 1 calc R U . . .
C92 C -0.0585(5) 0.3600(4) 0.9316(3) 0.043(2) Uani 1 1 d . . . . .
H92 H -0.041688 0.316727 0.946221 0.051 Uiso 1 1 calc R U . . .
C93 C -0.1277(5) 0.4465(4) 0.9004(3) 0.0371(18) Uani 1 1 d . . . . .
H93 H -0.168419 0.473496 0.889236 0.045 Uiso 1 1 calc R U . . .
C94 C 0.1125(4) 0.1057(5) 0.7713(3) 0.0371(19) Uani 1 1 d . . . . .
H94 H 0.147228 0.135326 0.771232 0.045 Uiso 1 1 calc R U . . .
C95 C 0.0520(5) 0.0993(4) 0.8001(3) 0.0381(19) Uani 1 1 d . . . . .
H95 H 0.036915 0.122533 0.824422 0.046 Uiso 1 1 calc R U . . .
C96 C 0.0570(4) 0.0312(4) 0.7526(3) 0.0325(17) Uani 1 1 d . . . . .
H96 H 0.045046 -0.001934 0.737756 0.039 Uiso 1 1 calc R U . . .
S1 S 0.06642(10) 0.40739(10) 0.62796(6) 0.0307(4) Uani 1 1 d . . . . .
S2 S -0.53277(13) 0.05005(13) 0.73645(8) 0.0446(5) Uani 1 1 d . . . . .
O1 O 0.1324(3) 0.3826(3) 0.64844(19) 0.0373(13) Uani 1 1 d . . . . .
O2 O 0.0705(3) 0.4036(3) 0.58074(18) 0.0369(13) Uani 1 1 d . . . . .
O3 O 0.0388(3) 0.4736(3) 0.63673(19) 0.0355(13) Uani 1 1 d . . . . .
O4 O -0.2265(3) 0.3538(3) 0.6237(2) 0.0400(14) Uani 1 1 d . . . . .
O5 O -0.2518(3) 0.1328(3) 0.7440(2) 0.0400(14) Uani 1 1 d . . . . .
O6 O -0.4979(5) -0.0083(4) 0.7203(2) 0.062(2) Uani 1 1 d . . . . .
O7 O -0.5371(4) 0.0423(4) 0.7856(2) 0.0510(17) Uani 1 1 d . . . . .
O8 O -0.6007(4) 0.0706(4) 0.7186(3) 0.071(2) Uani 1 1 d . . . . .
N100 N -0.3350(4) 0.2557(3) 0.6640(2) 0.0379(16) Uani 1 1 d . . . . .
H100 H -0.338174 0.292822 0.643759 0.045 Uiso 1 1 calc R U . . .
N101 N -0.1575(4) 0.2297(3) 0.7087(2) 0.0349(15) Uani 1 1 d . . . . .
H10D H -0.158424 0.193594 0.729822 0.042 Uiso 1 1 calc R U . . .
C100 C 0.0008(4) 0.3542(4) 0.6561(3) 0.0296(16) Uani 1 1 d . . . . .
C101 C 0.0173(4) 0.3014(4) 0.6918(3) 0.0338(18) Uani 1 1 d . . . . .
H101 H 0.063547 0.295179 0.701983 0.041 Uiso 1 1 calc R U . . .
C102 C -0.0333(5) 0.2587(4) 0.7122(3) 0.0357(18) Uani 1 1 d . . . . .
H102 H -0.022794 0.223496 0.736603 0.043 Uiso 1 1 calc R U . . .
C103 C -0.0993(5) 0.2683(4) 0.6961(3) 0.0346(18) Uani 1 1 d . . . . .
C104 C -0.1160(4) 0.3204(4) 0.6609(3) 0.0322(17) Uani 1 1 d . . . . .
C105 C -0.0658(4) 0.3643(4) 0.6403(3) 0.0298(16) Uani 1 1 d . . . . .
H105 H -0.076858 0.399874 0.616176 0.036 Uiso 1 1 calc R U . . .
C106 C -0.1900(5) 0.3171(4) 0.6515(3) 0.0352(18) Uani 1 1 d . . . . .
C107 C -0.2131(5) 0.2565(4) 0.6834(3) 0.0365(18) Uani 1 1 d . . . . .
C108 C -0.2760(5) 0.2316(4) 0.6876(3) 0.0352(18) Uani 1 1 d . . . . .
C109 C -0.2937(5) 0.1683(4) 0.7178(3) 0.0352(18) Uani 1 1 d . . . . .
C110 C -0.3659(4) 0.1588(4) 0.7102(3) 0.0334(17) Uani 1 1 d . . . . .
C111 C -0.3881(4) 0.2124(4) 0.6771(3) 0.0332(17) Uani 1 1 d . . . . .
C112 C -0.4541(5) 0.2183(4) 0.6617(3) 0.0399(19) Uani 1 1 d . . . . .
H112 H -0.468742 0.255316 0.639533 0.048 Uiso 1 1 calc R U . . .
C113 C -0.4993(5) 0.1682(5) 0.6796(3) 0.043(2) Uani 1 1 d . . . . .
H113 H -0.545140 0.170350 0.669510 0.051 Uiso 1 1 calc R U . . .
C114 C -0.4758(5) 0.1141(4) 0.7131(3) 0.0394(19) Uani 1 1 d . . . . .
C115 C -0.4106(5) 0.1107(4) 0.7292(3) 0.0380(19) Uani 1 1 d . . . . .
H115 H -0.396698 0.075675 0.752900 0.046 Uiso 1 1 calc R U . . .
S3 S -0.62582(13) 0.35304(12) 0.72511(8) 0.0445(5) Uani 1 1 d . . . . .
S4 S 0.00025(15) 0.15108(13) 0.93254(10) 0.0540(6) Uani 1 1 d . . . . .
O200 O -0.6106(4) 0.3457(4) 0.6780(2) 0.0540(18) Uani 1 1 d . . . . .
O201 O -0.6936(4) 0.3277(4) 0.7465(2) 0.0574(19) Uani 1 1 d . . . . .
O202 O -0.6222(4) 0.4205(3) 0.7314(3) 0.0571(19) Uani 1 1 d . . . . .
O203 O -0.3269(4) 0.3477(3) 0.7589(2) 0.0462(15) Uani 1 1 d . . . . .
O204 O -0.2759(4) 0.1268(3) 0.8763(2) 0.0458(15) Uani 1 1 d . . . . .
O205 O 0.0688(5) 0.1477(6) 0.9095(4) 0.101(4) Uani 1 1 d . . . . .
O206 O -0.0243(5) 0.0866(5) 0.9552(3) 0.081(3) Uani 1 1 d . . . . .
O207 O -0.0079(5) 0.1953(4) 0.9644(3) 0.073(2) Uani 1 1 d . . . . .
N200 N -0.3879(4) 0.1992(4) 0.8201(2) 0.0397(17) Uani 1 1 d . . . . .
H200 H -0.384389 0.160589 0.838756 0.048 Uiso 1 1 calc R U . . .
N210 N -0.2155(4) 0.2741(4) 0.8093(3) 0.0414(17) Uani 1 1 d . . . . .
H210 H -0.218452 0.310850 0.788799 0.050 Uiso 1 1 calc R U . . .
C200 C -0.5565(5) 0.3030(4) 0.7536(3) 0.042(2) Uani 1 1 d . . . . .
C201 C -0.5692(5) 0.2418(5) 0.7806(3) 0.043(2) Uani 1 1 d . . . . .
H201 H -0.615533 0.226975 0.783703 0.052 Uiso 1 1 calc R U . . .
C202 C -0.5154(5) 0.2020(5) 0.8030(3) 0.042(2) Uani 1 1 d . . . . .
H202 H -0.523362 0.159212 0.820393 0.051 Uiso 1 1 calc R U . . .
C203 C -0.4489(5) 0.2275(4) 0.7991(3) 0.0385(19) Uani 1 1 d . . . . .
C204 C -0.4362(5) 0.2903(4) 0.7728(3) 0.0377(19) Uani 1 1 d . . . . .
C205 C -0.4899(4) 0.3280(4) 0.7490(3) 0.0336(17) Uani 1 1 d . . . . .
H205 H -0.481529 0.369631 0.730047 0.040 Uiso 1 1 calc R U . . .
C206 C -0.3618(5) 0.3009(4) 0.7762(3) 0.0348(17) Uani 1 1 d . . . . .
C207 C -0.3351(5) 0.2398(4) 0.8073(3) 0.0351(17) Uani 1 1 d . . . . .
C208 C -0.2692(5) 0.2301(4) 0.8223(3) 0.0380(19) Uani 1 1 d . . . . .
C209 C -0.2419(5) 0.1745(5) 0.8576(3) 0.0397(19) Uani 1 1 d . . . . .
C213 C -0.1213(5) 0.1590(4) 0.8926(3) 0.042(2) Uani 1 1 d . . . . .
H213 H -0.130227 0.118926 0.913322 0.051 Uiso 1 1 calc R U . . .
C214 C -0.0602(5) 0.1869(5) 0.8921(3) 0.046(2) Uani 1 1 d . . . . .
C215 C -0.0452(5) 0.2449(5) 0.8616(3) 0.045(2) Uani 1 1 d . . . . .
H215 H -0.001082 0.262906 0.861318 0.055 Uiso 1 1 calc R U . . .
C216 C -0.1577(5) 0.2511(5) 0.8335(3) 0.0391(19) Uani 1 1 d . . . . .
C217 C -0.1720(5) 0.1891(5) 0.8625(3) 0.043(2) Uani 1 1 d . . . . .
C218 C -0.0933(5) 0.2768(5) 0.8319(3) 0.047(2) Uani 1 1 d . . . . .
H218 H -0.082201 0.315808 0.810668 0.057 Uiso 1 1 calc R U . . .
NA1 Na -0.3258(2) -0.31628(19) 0.89663(13) 0.0513(9) Uani 1 1 d . . . . .
O301 O -0.2415(8) -0.2640(6) 0.9227(4) 0.119(4) Uani 1 1 d . . . . .
O302 O -0.2049(6) -0.2485(7) 0.9836(4) 0.115(4) Uani 1 1 d . . . . .
O303 O -0.1811(9) -0.1804(6) 0.9197(5) 0.133(5) Uani 1 1 d . . . . .
N300 N -0.2100(7) -0.2299(7) 0.9408(5) 0.092(4) Uani 1 1 d . . . . .
N306 N -0.2774(4) 0.5682(3) 0.8602(2) 0.0292(14) Uani 1 1 d . . . . .
O319 O -0.2333(4) 0.5973(3) 0.8731(2) 0.0504(17) Uani 1 1 d . . . . .
O320 O -0.3442(3) 0.5894(3) 0.8621(2) 0.0393(13) Uani 1 1 d . . . . .
O321 O -0.2591(3) 0.5163(3) 0.84332(18) 0.0372(13) Uani 1 1 d . . . . .
O307 O -0.3947(4) 0.0473(4) 0.9449(2) 0.0537(17) Uani 1 1 d . . . . .
O308 O -0.3616(4) -0.0155(4) 0.8924(2) 0.0577(19) Uani 1 1 d . . . . .
O309 O -0.4310(4) 0.0795(4) 0.8780(3) 0.066(2) Uani 1 1 d . . . . .
N302 N -0.3953(5) 0.0359(5) 0.9036(3) 0.058(2) Uani 1 1 d . . . . .
O310 O -0.3205(3) 0.4181(3) 0.54943(19) 0.0384(13) Uani 1 1 d . . . . .
O311 O -0.3712(3) 0.4804(3) 0.5977(2) 0.0426(14) Uani 1 1 d . . . . .
O312 O -0.3907(4) 0.3761(3) 0.6083(2) 0.0538(18) Uani 1 1 d . . . . .
N303 N -0.3600(4) 0.4259(4) 0.5852(2) 0.0397(17) Uani 1 1 d . . . . .
O313 O -0.2064(7) 0.6991(6) 0.5465(5) 0.115(4) Uani 1 1 d . . . . .
O314 O -0.1180(9) 0.6894(8) 0.5919(4) 0.144(6) Uani 1 1 d . . . . .
O315 O -0.0999(6) 0.7279(6) 0.5202(4) 0.108(4) Uani 1 1 d . . . . .
N304 N -0.1426(7) 0.7050(6) 0.5527(4) 0.080(3) Uani 1 1 d . . . . .
O316 O -0.0724(5) -0.1410(4) 0.7535(4) 0.085(3) Uani 1 1 d . . . . .
O317 O 0.0355(9) -0.1471(12) 0.7638(6) 0.209(11) Uani 1 1 d . . . . .
O318 O -0.0387(8) -0.1405(6) 0.8190(5) 0.124(5) Uani 1 1 d . . . . .
N305 N -0.0240(7) -0.1430(5) 0.7771(5) 0.075(3) Uani 1 1 d . . . . .
O322 O -0.3267(4) 0.6598(4) 0.7300(3) 0.067(2) Uani 1 1 d . . . . .
O323 O -0.2207(5) 0.6519(4) 0.6923(3) 0.066(2) Uani 1 1 d . . . . .
O324 O -0.2332(5) 0.6495(4) 0.7651(3) 0.066(2) Uani 1 1 d . . . . .
N307 N -0.2600(5) 0.6538(4) 0.7295(3) 0.051(2) Uani 1 1 d . . . . .
O325 O 0.0569(5) -0.0453(4) 0.6589(3) 0.074(2) Uani 1 1 d . . . . .
O326 O -0.0450(6) -0.0646(4) 0.6397(4) 0.092(3) Uani 1 1 d . . . . .
O327 O -0.0384(3) 0.0174(3) 0.6726(2) 0.0368(13) Uani 1 1 d . . . . .
N308 N -0.0094(5) -0.0297(4) 0.6580(3) 0.0467(19) Uani 1 1 d . . . . .
N309 N -0.3177(9) 0.2421(6) 1.0828(5) 0.099(4) Uani 1 1 d D . . . .
O328 O -0.3722(10) 0.2099(9) 1.0965(7) 0.170(7) Uani 1 1 d D . . . .
O329 O -0.3167(14) 0.2793(10) 1.0470(6) 0.244(11) Uani 1 1 d D . . . .
O330 O -0.2702(17) 0.236(2) 1.1098(9) 0.41(3) Uani 1 1 d D . . . .
O500 O -0.3339(4) 0.2865(4) 0.5397(3) 0.0586(19) Uani 1 1 d . . . . .
O501 O -0.2974(4) 0.7439(3) 0.8198(2) 0.0570(18) Uani 1 1 d . . . . .
O502 O 0.3338(4) 0.1832(4) 0.5138(2) 0.061(2) Uani 1 1 d . . . . .
O503 O -0.4445(4) -0.0546(5) 0.8314(3) 0.072(2) Uani 1 1 d . . . . .
O504 O -0.5797(4) 0.2149(4) 0.5757(2) 0.0560(18) Uani 1 1 d . . . . .
O505 O -0.5194(4) -0.1439(3) 0.7472(3) 0.065(2) Uani 1 1 d . . . . .
O506 O -0.4827(4) 0.3096(4) 0.5319(3) 0.065(2) Uani 1 1 d . . . . .
O507 O 0.1890(4) 0.0637(4) 0.8762(3) 0.064(2) Uani 1 1 d . . . . .
O508 O 0.1712(4) 0.3938(5) 0.7307(2) 0.067(2) Uani 1 1 d . . . . .
O509 O 0.1823(5) 0.1692(5) 0.5250(3) 0.074(2) Uani 1 1 d . . . . .
O510 O -0.4431(6) 0.1777(4) 0.9503(4) 0.089(3) Uani 1 1 d . . . . .
O511 O -0.3950(5) 0.7588(5) 0.5708(3) 0.078(3) Uani 1 1 d . . . . .
O512 O -0.4978(4) 0.4460(5) 0.5339(3) 0.072(2) Uani 1 1 d . . . . .
O513 O -0.4246(5) -0.1770(4) 0.8107(3) 0.071(2) Uani 1 1 d . . . . .
O514 O -0.3076(6) 0.4851(4) 0.9576(3) 0.077(3) Uani 1 1 d . . . . .
O515 O -0.0689(5) 0.6587(5) 0.6962(3) 0.085(3) Uani 1 1 d . . . . .
O516 O -0.5114(5) 0.6950(5) 0.5575(3) 0.082(3) Uani 1 1 d . . . . .
O517 O 0.0553(5) -0.0338(5) 0.9506(3) 0.072(2) Uani 1 1 d . . . . .
O518 O -0.5190(4) 0.4443(5) 0.6321(3) 0.080(3) Uani 1 1 d . . . . .
O519 O 0.1214(6) -0.0429(5) 0.8636(3) 0.084(3) Uani 1 1 d . . . . .
O520 O -0.4732(5) 0.1058(5) 0.5647(3) 0.085(3) Uani 1 1 d . . . . .
O521 O -0.4529(6) 0.6662(5) 0.6784(3) 0.083(3) Uani 1 1 d . . . . .
O522 O -0.3557(5) 0.6141(4) 0.9687(2) 0.070(2) Uani 1 1 d . . . . .
O523 O -0.1980(6) -0.1730(5) 0.8262(4) 0.091(3) Uani 1 1 d . . . . .
O524 O 0.2776(5) 0.1576(5) 0.7281(3) 0.085(3) Uani 1 1 d . . . . .
O525 O -0.4424(5) 0.7353(4) 0.8953(3) 0.072(2) Uani 1 1 d . . . . .
O527 O 0.0529(6) 0.5894(6) 0.6665(5) 0.118(5) Uani 1 1 d . . . . .
O528 O -0.5191(6) 0.7942(5) 0.6741(5) 0.107(4) Uani 1 1 d . . . . .
O529 O -0.6332(6) 0.4455(5) 0.8206(3) 0.083(3) Uani 1 1 d . . . . .
O530 O -0.5658(6) 0.2616(5) 0.9396(4) 0.110(4) Uani 1 1 d . . . . .
O531 O 0.1305(7) 0.4700(7) 0.8582(4) 0.115(4) Uani 1 1 d . . . . .
O534 O -0.1825(7) 0.3326(7) 1.0529(4) 0.114(4) Uani 1 1 d . . . . .
O535 O -0.6323(8) 0.5491(6) 0.6766(4) 0.120(4) Uani 1 1 d . . . . .
O536 O -0.5718(6) 0.0734(7) 0.5092(4) 0.112(4) Uani 1 1 d . . . . .
O537 O -0.1902(8) 0.4534(7) 1.0029(4) 0.122(4) Uani 1 1 d . . . . .
O538 O 0.3252(4) 0.2449(4) 0.6511(3) 0.062(2) Uani 1 1 d . . . . .
O539 O -0.4725(7) -0.1122(7) 0.5991(4) 0.119(4) Uani 1 1 d . . . . .
O540 O 0.1103(7) -0.1664(5) 0.8467(5) 0.124(5) Uani 1 1 d . . . . .
O541 O -0.3542(7) 0.2443(11) 0.4219(6) 0.181(9) Uani 1 1 d . . . . .
O542 O 0.3414(7) -0.2059(7) 0.6606(4) 0.120(4) Uani 1 1 d . . . . .
O543 O -0.1163(7) 0.2982(7) 0.3993(6) 0.135(5) Uani 1 1 d . . . . .
O545 O -0.2360(6) 0.2698(5) 0.4583(4) 0.090(3) Uani 1 1 d . . . . .
O546 O -0.1981(6) 0.3625(5) 1.1390(3) 0.080(3) Uani 1 1 d . . . . .
O547 O -0.7279(6) 0.3558(6) 0.9696(3) 0.099(3) Uani 1 1 d . . . . .
O548 O -0.2961(9) -0.3381(6) 0.6172(5) 0.148(6) Uani 1 1 d . . . . .
O549 O -0.4901(9) 0.6483(7) 1.0107(4) 0.060(5) Uani 0.5 1 d . . P . .
O550 O 0.1337(11) 0.3312(8) 0.8721(5) 0.073(5) Uani 0.5 1 d . . P . .
O551 O -0.1671(12) 0.5476(12) 1.0555(6) 0.106(8) Uani 0.5 1 d . . P . .
O552 O -0.4319(4) -0.0034(4) 0.6305(3) 0.069(2) Uani 1 1 d . . . . .

loop_
_atom_site_aniso_label
_atom_site_aniso_U_11
_atom_site_aniso_U_22
_atom_site_aniso_U_33
_atom_site_aniso_U_23
_atom_site_aniso_U_13
_atom_site_aniso_U_12
PD1 0.0362(3) 0.0301(3) 0.0237(3) 0.0040(2) -0.0015(2) -0.0072(2)
PD2 0.0341(3) 0.0283(3) 0.0258(3) 0.0036(2) 0.0016(2) 0.0002(2)
PD3 0.0246(3) 0.0279(3) 0.0223(3) 0.0050(2) -0.0056(2) -0.0060(2)
PD4 0.0269(3) 0.0311(3) 0.0279(3) 0.0067(2) -0.0064(2) -0.0049(2)
PD5 0.0338(3) 0.0256(3) 0.0255(3) 0.0003(2) -0.0041(2) -0.0095(2)
PD6 0.0395(3) 0.0322(3) 0.0280(3) 0.0038(2) -0.0091(2) -0.0099(3)
N1 0.049(4) 0.028(3) 0.044(4) -0.001(3) -0.003(3) -0.013(3)
N2 0.046(4) 0.046(4) 0.035(4) -0.007(3) 0.002(3) -0.004(3)
N3 0.063(5) 0.047(5) 0.031(4) -0.001(3) 0.006(4) 0.006(4)
N4 0.046(4) 0.025(3) 0.040(4) 0.004(3) 0.002(3) 0.001(3)
N5 0.024(3) 0.034(3) 0.031(3) -0.001(3) 0.000(3) -0.006(3)
N6 0.029(3) 0.034(3) 0.030(3) -0.008(3) -0.001(3) -0.008(3)
N7 0.054(5) 0.052(5) 0.030(4) -0.009(3) 0.000(3) -0.019(4)
N8 0.049(5) 0.031(4) 0.048(4) -0.010(3) -0.004(3) -0.012(3)
N9 0.043(4) 0.049(5) 0.037(4) 0.005(3) -0.009(3) 0.005(3)
N10 0.034(4) 0.035(4) 0.035(4) 0.010(3) -0.006(3) -0.004(3)
N11 0.060(5) 0.046(5) 0.042(4) 0.018(4) -0.021(4) -0.024(4)
N12 0.056(5) 0.035(4) 0.045(4) -0.005(3) -0.009(4) -0.012(3)
N13 0.041(4) 0.039(4) 0.024(3) 0.007(3) -0.002(3) -0.001(3)
N14 0.033(3) 0.031(3) 0.024(3) 0.002(3) -0.005(3) -0.005(3)
N15 0.051(4) 0.031(3) 0.025(3) 0.001(3) -0.013(3) -0.011(3)
N16 0.048(4) 0.023(3) 0.035(4) 0.002(3) -0.011(3) -0.004(3)
N17 0.036(4) 0.030(3) 0.030(3) -0.005(3) -0.004(3) -0.002(3)
N18 0.028(3) 0.029(3) 0.027(3) -0.001(2) 0.000(2) -0.008(3)
N19 0.035(4) 0.023(3) 0.024(3) 0.001(2) 0.005(3) -0.002(3)
N20 0.033(3) 0.027(3) 0.032(3) 0.004(3) -0.008(3) -0.006(3)
N21 0.026(3) 0.026(3) 0.029(3) 0.002(2) 0.003(2) 0.000(2)
N22 0.029(3) 0.034(3) 0.021(3) -0.001(2) -0.004(2) -0.004(3)
N23 0.029(3) 0.032(3) 0.023(3) 0.006(2) -0.007(2) -0.011(3)
N24 0.024(3) 0.031(3) 0.027(3) 0.009(3) -0.004(2) -0.003(3)
N25 0.033(3) 0.030(3) 0.023(3) 0.003(2) -0.009(3) -0.009(3)
N26 0.032(3) 0.031(3) 0.030(3) -0.005(3) -0.005(3) -0.005(3)
N27 0.031(3) 0.030(3) 0.034(3) 0.001(3) -0.005(3) -0.007(3)
N28 0.033(3) 0.018(3) 0.030(3) 0.004(2) -0.002(3) -0.009(2)
N29 0.038(4) 0.028(3) 0.027(3) 0.007(3) -0.006(3) -0.003(3)
N30 0.030(3) 0.032(3) 0.026(3) 0.002(3) -0.003(3) -0.007(3)
N31 0.031(3) 0.026(3) 0.027(3) 0.009(2) -0.010(3) -0.005(3)
N32 0.024(3) 0.024(3) 0.030(3) 0.003(2) 0.000(2) -0.007(2)
N33 0.046(4) 0.053(5) 0.021(3) -0.004(3) -0.003(3) -0.014(3)
N34 0.028(3) 0.048(4) 0.023(3) -0.003(3) -0.005(3) 0.000(3)
N35 0.041(4) 0.032(3) 0.020(3) 0.004(2) -0.008(3) -0.005(3)
N36 0.040(4) 0.028(3) 0.034(4) 0.003(3) -0.007(3) -0.008(3)
C1 0.053(6) 0.047(6) 0.059(6) -0.004(5) 0.005(5) -0.022(5)
C2 0.060(6) 0.066(7) 0.043(5) -0.002(5) 0.014(5) -0.036(5)
C3 0.053(6) 0.039(5) 0.040(5) -0.001(4) -0.012(4) -0.005(4)
C4 0.063(6) 0.033(5) 0.044(5) 0.002(4) -0.013(4) -0.012(4)
C5 0.077(8) 0.071(7) 0.043(6) -0.026(5) 0.014(5) -0.021(6)
C6 0.053(7) 0.069(8) 0.077(8) 0.003(6) 0.002(6) -0.006(6)
C7 0.135(13) 0.075(9) 0.039(6) 0.010(6) 0.018(7) 0.051(9)
C8 0.075(8) 0.066(7) 0.051(6) 0.009(5) 0.004(6) 0.026(6)
C9 0.084(9) 0.100(10) 0.038(6) -0.035(6) -0.001(5) -0.001(7)
C10 0.065(8) 0.117(11) 0.043(6) -0.021(6) 0.019(5) -0.046(8)
C11 0.064(7) 0.033(5) 0.087(8) 0.012(5) -0.016(6) -0.012(5)
C12 0.071(8) 0.047(6) 0.067(7) 0.000(5) -0.033(6) 0.016(5)
C13 0.039(5) 0.054(5) 0.030(4) 0.004(4) -0.013(3) -0.009(4)
C14 0.040(5) 0.036(4) 0.036(4) 0.008(3) -0.016(4) 0.004(4)
C15 0.043(5) 0.029(4) 0.039(4) 0.001(3) -0.006(4) 0.008(3)
C16 0.037(4) 0.046(5) 0.035(4) -0.013(4) -0.008(3) -0.008(4)
C17 0.045(5) 0.027(4) 0.035(4) 0.000(3) -0.001(4) -0.003(3)
C18 0.036(4) 0.048(5) 0.029(4) 0.001(4) 0.001(3) -0.003(4)
C19 0.125(12) 0.048(6) 0.048(6) -0.009(5) -0.002(7) -0.026(7)
C20 0.116(11) 0.035(5) 0.065(7) -0.015(5) 0.018(7) -0.023(6)
C21 0.066(7) 0.033(5) 0.115(10) 0.013(6) -0.049(7) -0.010(5)
C22 0.045(5) 0.039(5) 0.066(6) 0.002(4) 0.008(5) -0.024(4)
C23 0.083(8) 0.075(8) 0.035(5) -0.017(5) -0.016(5) -0.006(6)
C24 0.069(8) 0.123(12) 0.068(8) -0.065(8) 0.019(6) -0.030(8)
C25 0.066(7) 0.041(5) 0.060(7) 0.009(5) -0.003(5) 0.015(5)
C26 0.072(8) 0.064(7) 0.050(6) -0.015(5) -0.004(5) 0.010(6)
C27 0.061(6) 0.044(5) 0.053(6) 0.007(4) -0.032(5) 0.008(5)
C28 0.052(6) 0.040(5) 0.094(9) 0.027(6) -0.026(6) -0.017(5)
C29 0.090(10) 0.087(9) 0.055(7) -0.038(7) -0.002(6) -0.010(7)
C30 0.052(6) 0.063(7) 0.062(7) -0.008(5) 0.021(5) -0.015(5)
C31 0.103(10) 0.046(6) 0.064(7) -0.013(5) -0.028(7) -0.004(6)
C32 0.099(9) 0.040(5) 0.053(6) 0.003(5) -0.015(6) -0.024(6)
C33 0.071(8) 0.069(8) 0.059(7) -0.021(6) -0.004(6) -0.014(6)
C34 0.097(9) 0.062(7) 0.050(6) -0.006(5) -0.038(6) -0.015(6)
C35 0.071(8) 0.047(6) 0.085(8) 0.023(6) -0.046(7) -0.014(5)
C36 0.069(8) 0.080(9) 0.066(7) 0.023(6) -0.005(6) -0.042(7)
C37 0.066(6) 0.026(4) 0.034(4) 0.013(3) -0.020(4) -0.005(4)
C38 0.068(7) 0.045(5) 0.042(5) 0.015(4) -0.029(5) -0.017(5)
C39 0.035(4) 0.036(4) 0.032(4) -0.002(3) -0.001(3) -0.003(3)
C40 0.036(5) 0.057(6) 0.027(4) -0.004(4) -0.005(3) -0.003(4)
C41 0.025(4) 0.061(6) 0.028(4) -0.002(4) 0.002(3) 0.000(4)
C42 0.025(4) 0.045(5) 0.031(4) 0.003(3) 0.001(3) -0.008(3)
C43 0.048(5) 0.024(4) 0.029(4) 0.003(3) -0.011(3) -0.005(3)
C44 0.051(5) 0.027(4) 0.023(4) 0.003(3) -0.010(3) -0.005(3)
C45 0.040(4) 0.027(4) 0.023(3) -0.002(3) -0.005(3) -0.005(3)
C46 0.048(5) 0.026(4) 0.024(4) 0.002(3) -0.005(3) -0.005(3)
C47 0.046(5) 0.023(4) 0.025(4) 0.000(3) -0.001(3) -0.004(3)
C48 0.043(5) 0.028(4) 0.024(4) -0.001(3) -0.003(3) -0.006(3)
C49 0.032(4) 0.037(4) 0.028(4) 0.002(3) -0.004(3) -0.008(3)
C50 0.029(4) 0.034(4) 0.033(4) -0.007(3) -0.002(3) -0.007(3)
C51 0.036(4) 0.036(4) 0.016(3) 0.007(3) -0.002(3) -0.003(3)
C52 0.026(4) 0.029(4) 0.031(4) 0.001(3) -0.006(3) -0.003(3)
C53 0.035(4) 0.025(4) 0.035(4) 0.002(3) -0.006(3) -0.009(3)
C54 0.031(4) 0.029(4) 0.026(4) 0.006(3) -0.013(3) -0.010(3)
C55 0.034(4) 0.027(4) 0.024(3) -0.003(3) -0.004(3) -0.007(3)
C56 0.030(4) 0.038(4) 0.034(4) -0.003(3) -0.006(3) -0.007(3)
C57 0.038(4) 0.035(4) 0.021(3) -0.004(3) -0.002(3) -0.006(3)
C58 0.034(4) 0.050(5) 0.029(4) 0.000(4) -0.007(3) -0.013(4)
C59 0.025(4) 0.041(4) 0.027(4) 0.000(3) -0.004(3) -0.011(3)
C60 0.029(4) 0.033(4) 0.029(4) 0.002(3) -0.004(3) -0.008(3)
C61 0.025(4) 0.015(3) 0.037(4) 0.000(3) 0.002(3) -0.008(3)
C62 0.033(4) 0.021(3) 0.033(4) 0.002(3) -0.001(3) -0.008(3)
C63 0.034(4) 0.018(3) 0.021(3) 0.003(3) -0.005(3) -0.003(3)
C64 0.029(4) 0.025(4) 0.030(4) 0.000(3) -0.003(3) -0.006(3)
C65 0.032(4) 0.020(3) 0.028(4) 0.006(3) -0.003(3) -0.006(3)
C66 0.027(4) 0.026(4) 0.030(4) 0.001(3) -0.010(3) -0.005(3)
C67 0.031(4) 0.036(4) 0.032(4) 0.005(3) -0.005(3) -0.013(3)
C68 0.030(4) 0.027(4) 0.026(4) 0.001(3) -0.004(3) -0.004(3)
C69 0.034(4) 0.027(4) 0.022(3) 0.006(3) -0.006(3) -0.007(3)
C70 0.035(4) 0.025(4) 0.033(4) 0.008(3) 0.001(3) -0.003(3)
C71 0.026(4) 0.033(4) 0.038(4) 0.011(3) -0.003(3) -0.005(3)
C72 0.032(4) 0.021(3) 0.025(3) 0.002(3) 0.001(3) -0.003(3)
C73 0.037(4) 0.048(5) 0.022(4) 0.007(3) -0.007(3) -0.021(4)
C74 0.021(4) 0.057(5) 0.029(4) 0.009(4) -0.002(3) -0.013(4)
C75 0.025(4) 0.039(4) 0.031(4) 0.005(3) -0.003(3) -0.016(3)
C76 0.029(4) 0.034(4) 0.028(4) 0.004(3) -0.003(3) -0.008(3)
C77 0.030(4) 0.027(4) 0.027(4) 0.004(3) -0.002(3) -0.007(3)
C78 0.029(4) 0.023(3) 0.028(4) 0.003(3) 0.002(3) -0.009(3)
C79 0.031(4) 0.039(4) 0.026(4) 0.006(3) -0.002(3) -0.004(3)
C80 0.035(4) 0.032(4) 0.023(4) 0.002(3) -0.003(3) -0.002(3)
C81 0.028(4) 0.037(4) 0.024(4) 0.001(3) -0.003(3) -0.003(3)
C82 0.061(7) 0.077(8) 0.042(5) -0.021(5) -0.023(5) 0.021(6)
C83 0.045(6) 0.116(11) 0.045(6) -0.030(6) -0.013(5) 0.017(6)
C84 0.022(4) 0.030(4) 0.038(4) 0.004(3) -0.003(3) -0.009(3)
C85 0.033(4) 0.045(5) 0.023(4) 0.004(3) -0.003(3) -0.005(3)
C86 0.026(4) 0.039(4) 0.035(4) 0.003(3) -0.009(3) -0.008(3)
C87 0.031(4) 0.026(4) 0.026(4) 0.004(3) 0.001(3) 0.000(3)
C88 0.042(5) 0.029(4) 0.033(4) -0.006(3) -0.005(3) 0.002(3)
C89 0.043(5) 0.034(4) 0.028(4) 0.000(3) -0.008(3) -0.002(4)
C90 0.033(4) 0.018(3) 0.037(4) 0.002(3) -0.005(3) 0.003(3)
C91 0.049(5) 0.032(4) 0.048(5) 0.000(4) -0.020(4) -0.006(4)
C92 0.051(5) 0.031(4) 0.048(5) 0.001(4) -0.020(4) -0.007(4)
C93 0.049(5) 0.021(4) 0.037(4) 0.002(3) -0.002(4) -0.003(3)
C94 0.025(4) 0.047(5) 0.038(4) 0.002(4) -0.004(3) -0.013(3)
C95 0.044(5) 0.044(5) 0.029(4) -0.006(3) -0.004(3) -0.014(4)
C96 0.030(4) 0.040(4) 0.024(4) 0.006(3) -0.004(3) -0.009(3)
S1 0.0303(10) 0.0314(10) 0.0271(9) 0.0041(7) -0.0010(7) -0.0079(8)
S2 0.0395(12) 0.0498(13) 0.0449(12) 0.0007(10) -0.0071(9) -0.0190(10)
O1 0.035(3) 0.035(3) 0.036(3) 0.006(2) 0.000(2) -0.008(2)
O2 0.032(3) 0.046(3) 0.027(3) 0.007(2) 0.002(2) -0.011(3)
O3 0.037(3) 0.029(3) 0.037(3) -0.001(2) 0.005(2) -0.011(2)
O4 0.038(3) 0.040(3) 0.039(3) 0.008(3) -0.008(3) -0.013(3)
O5 0.040(3) 0.040(3) 0.039(3) 0.005(3) -0.010(3) -0.010(3)
O6 0.098(6) 0.042(4) 0.045(4) -0.005(3) 0.008(4) -0.032(4)
O7 0.051(4) 0.060(4) 0.042(4) -0.004(3) 0.005(3) -0.025(3)
O8 0.047(4) 0.082(6) 0.084(6) 0.004(5) -0.022(4) -0.029(4)
N100 0.047(4) 0.030(4) 0.035(4) 0.003(3) -0.006(3) -0.013(3)
N101 0.042(4) 0.027(3) 0.031(3) 0.007(3) 0.001(3) -0.014(3)
C100 0.027(4) 0.029(4) 0.032(4) -0.002(3) -0.001(3) -0.008(3)
C101 0.029(4) 0.044(5) 0.025(4) 0.008(3) -0.006(3) -0.010(3)
C102 0.051(5) 0.029(4) 0.023(4) 0.008(3) -0.004(3) -0.008(4)
C103 0.041(5) 0.026(4) 0.034(4) 0.004(3) -0.003(3) -0.010(3)
C104 0.036(4) 0.028(4) 0.028(4) 0.004(3) 0.001(3) -0.006(3)
C105 0.033(4) 0.023(4) 0.032(4) -0.002(3) -0.001(3) -0.005(3)
C106 0.038(4) 0.030(4) 0.034(4) 0.004(3) 0.000(3) -0.010(3)
C107 0.045(5) 0.028(4) 0.034(4) 0.001(3) -0.001(4) -0.006(3)
C108 0.042(5) 0.027(4) 0.031(4) 0.006(3) 0.000(3) -0.005(3)
C109 0.043(5) 0.027(4) 0.032(4) 0.003(3) 0.003(3) -0.011(3)
C110 0.034(4) 0.031(4) 0.035(4) -0.004(3) -0.003(3) -0.006(3)
C111 0.037(4) 0.024(4) 0.037(4) -0.002(3) 0.004(3) -0.007(3)
C112 0.043(5) 0.032(4) 0.043(5) -0.001(4) -0.009(4) -0.001(4)
C113 0.043(5) 0.048(5) 0.036(4) -0.005(4) -0.008(4) 0.003(4)
C114 0.043(5) 0.038(5) 0.035(4) 0.001(3) -0.004(4) -0.007(4)
C115 0.039(5) 0.035(4) 0.036(4) 0.006(3) 0.001(3) -0.017(4)
S3 0.0436(12) 0.0417(12) 0.0459(12) 0.0044(10) -0.0157(10) -0.0035(10)
S4 0.0521(15) 0.0452(13) 0.0650(16) -0.0017(12) -0.0273(13) 0.0028(11)
O200 0.051(4) 0.063(5) 0.040(4) 0.005(3) -0.010(3) 0.010(3)
O201 0.047(4) 0.069(5) 0.048(4) 0.009(3) -0.006(3) -0.004(3)
O202 0.056(4) 0.038(4) 0.075(5) 0.002(3) -0.026(4) 0.004(3)
O203 0.048(4) 0.043(4) 0.044(4) 0.004(3) -0.015(3) -0.001(3)
O204 0.058(4) 0.037(3) 0.038(3) 0.006(3) -0.013(3) -0.002(3)
O205 0.063(6) 0.118(9) 0.112(8) 0.017(7) -0.028(6) -0.015(6)
O206 0.073(6) 0.081(6) 0.083(6) 0.016(5) -0.035(5) -0.006(5)
O207 0.084(6) 0.065(5) 0.076(6) -0.014(4) -0.045(5) 0.008(4)
N200 0.046(4) 0.038(4) 0.030(3) 0.007(3) -0.010(3) 0.002(3)
N210 0.043(4) 0.041(4) 0.039(4) 0.001(3) -0.013(3) -0.002(3)
C200 0.049(5) 0.036(5) 0.039(5) 0.004(4) -0.018(4) -0.003(4)
C201 0.051(5) 0.037(5) 0.040(5) 0.001(4) -0.012(4) -0.006(4)
C202 0.053(6) 0.040(5) 0.031(4) 0.003(4) -0.010(4) -0.004(4)
C203 0.046(5) 0.038(5) 0.026(4) 0.005(3) -0.008(3) 0.001(4)
C204 0.049(5) 0.034(4) 0.026(4) 0.006(3) -0.011(3) -0.001(4)
C205 0.038(4) 0.031(4) 0.032(4) -0.003(3) -0.009(3) -0.004(3)
C206 0.040(5) 0.034(4) 0.028(4) 0.000(3) -0.006(3) -0.002(3)
C207 0.038(4) 0.035(4) 0.031(4) -0.005(3) -0.004(3) -0.001(3)
C208 0.048(5) 0.036(4) 0.029(4) -0.003(3) -0.007(4) 0.001(4)
C209 0.049(5) 0.042(5) 0.029(4) -0.006(4) -0.012(4) 0.002(4)
C213 0.044(5) 0.034(4) 0.047(5) -0.003(4) -0.014(4) 0.004(4)
C214 0.045(5) 0.045(5) 0.048(5) -0.005(4) -0.013(4) 0.003(4)
C215 0.042(5) 0.044(5) 0.052(5) -0.015(4) -0.011(4) 0.003(4)
C216 0.031(4) 0.050(5) 0.034(4) -0.005(4) -0.005(3) 0.005(4)
C217 0.041(5) 0.045(5) 0.039(5) -0.007(4) -0.004(4) 0.009(4)
C218 0.046(5) 0.053(6) 0.039(5) -0.005(4) -0.004(4) 0.003(4)
NA1 0.070(3) 0.040(2) 0.044(2) -0.0075(16) -0.0076(18) -0.0050(18)
O301 0.162(12) 0.122(10) 0.100(8) -0.035(7) -0.043(8) -0.064(9)
O302 0.099(8) 0.165(12) 0.100(8) -0.070(8) -0.043(7) 0.021(8)
O303 0.197(15) 0.076(8) 0.138(11) 0.009(7) -0.051(10) -0.073(9)
N300 0.088(9) 0.094(10) 0.109(10) -0.055(8) -0.030(8) 0.006(7)
N306 0.045(4) 0.019(3) 0.020(3) 0.005(2) -0.005(3) -0.005(3)
O319 0.061(4) 0.044(4) 0.052(4) -0.007(3) -0.018(3) -0.017(3)
O320 0.041(3) 0.039(3) 0.040(3) -0.005(3) -0.010(3) -0.009(3)
O321 0.046(3) 0.039(3) 0.025(3) 0.002(2) -0.004(2) -0.013(3)
O307 0.060(4) 0.052(4) 0.045(4) 0.004(3) -0.010(3) -0.009(3)
O308 0.047(4) 0.078(6) 0.046(4) -0.002(4) -0.009(3) -0.008(4)
O309 0.053(4) 0.069(5) 0.067(5) 0.030(4) -0.028(4) -0.016(4)
N302 0.051(5) 0.064(6) 0.055(5) 0.010(5) -0.011(4) -0.018(5)
O310 0.034(3) 0.047(4) 0.033(3) -0.005(3) 0.001(2) -0.009(3)
O311 0.038(3) 0.049(4) 0.044(3) -0.010(3) -0.004(3) -0.015(3)
O312 0.041(4) 0.046(4) 0.061(4) 0.018(3) 0.002(3) -0.006(3)
N303 0.032(4) 0.050(5) 0.033(4) 0.011(3) -0.010(3) -0.014(3)
O313 0.087(8) 0.118(10) 0.161(12) -0.066(9) -0.023(8) -0.018(7)
O314 0.180(14) 0.153(13) 0.089(9) -0.037(8) -0.028(9) 0.068(11)
O315 0.096(8) 0.105(8) 0.095(8) 0.019(7) 0.017(6) 0.018(6)
N304 0.090(9) 0.070(7) 0.082(8) -0.021(6) -0.005(7) -0.015(6)
O316 0.095(7) 0.048(5) 0.118(8) -0.002(5) -0.064(6) 0.000(4)
O317 0.107(11) 0.34(3) 0.172(16) 0.035(16) 0.005(10) -0.135(15)
O318 0.168(13) 0.085(8) 0.134(11) -0.043(8) -0.075(10) 0.027(8)
N305 0.086(8) 0.050(6) 0.092(8) 0.017(6) -0.033(7) -0.032(5)
O322 0.056(5) 0.062(5) 0.080(6) 0.006(4) -0.004(4) -0.024(4)
O323 0.086(6) 0.056(5) 0.050(4) 0.003(4) -0.001(4) -0.013(4)
O324 0.081(6) 0.060(5) 0.052(4) 0.003(4) -0.022(4) 0.006(4)
N307 0.057(5) 0.038(4) 0.054(5) 0.006(4) -0.006(4) -0.006(4)
O325 0.065(5) 0.064(5) 0.092(6) -0.020(5) -0.025(5) 0.021(4)
O326 0.130(9) 0.050(5) 0.114(8) -0.024(5) -0.069(7) -0.010(5)
O327 0.033(3) 0.033(3) 0.039(3) 0.010(2) -0.003(2) -0.009(2)
N308 0.061(5) 0.031(4) 0.045(4) 0.003(3) -0.017(4) 0.002(4)
N309 0.127(11) 0.062(7) 0.096(9) -0.018(6) -0.001(8) 0.029(7)
O328 0.168(14) 0.159(15) 0.198(17) -0.060(12) -0.021(12) -0.033(11)
O329 0.35(3) 0.179(17) 0.123(12) 0.033(11) 0.036(13) 0.114(16)
O330 0.41(4) 0.67(7) 0.20(2) 0.10(3) -0.15(2) -0.35(5)
O500 0.051(4) 0.050(4) 0.076(5) -0.004(4) -0.027(4) -0.001(3)
O501 0.069(5) 0.042(4) 0.055(4) 0.001(3) -0.003(4) -0.008(3)
O502 0.071(5) 0.067(5) 0.044(4) -0.002(3) -0.016(4) -0.007(4)
O503 0.055(5) 0.106(7) 0.058(5) -0.023(5) -0.004(4) -0.011(5)
O504 0.067(5) 0.046(4) 0.054(4) 0.002(3) -0.016(4) -0.006(3)
O505 0.070(5) 0.034(4) 0.093(6) -0.006(4) -0.026(4) -0.010(3)
O506 0.056(5) 0.074(5) 0.065(5) -0.004(4) -0.013(4) -0.009(4)
O507 0.066(5) 0.075(5) 0.052(4) -0.010(4) -0.021(4) -0.001(4)
O508 0.062(5) 0.092(6) 0.044(4) -0.002(4) -0.021(4) 0.000(4)
O509 0.083(6) 0.092(7) 0.052(5) -0.022(4) -0.004(4) -0.018(5)
O510 0.103(7) 0.048(5) 0.120(8) 0.008(5) -0.048(6) -0.027(5)
O511 0.100(7) 0.085(6) 0.049(4) 0.006(4) -0.012(4) -0.039(5)
O512 0.048(4) 0.080(6) 0.085(6) 0.003(5) -0.008(4) -0.021(4)
O513 0.079(6) 0.057(5) 0.078(6) -0.007(4) -0.027(5) -0.002(4)
O514 0.120(8) 0.057(5) 0.055(5) -0.017(4) -0.013(5) -0.005(5)
O515 0.068(6) 0.098(7) 0.083(6) -0.012(5) -0.007(5) 0.001(5)
O516 0.075(6) 0.091(7) 0.080(6) -0.012(5) -0.014(5) -0.003(5)
O517 0.060(5) 0.093(6) 0.069(5) -0.009(5) -0.007(4) -0.036(5)
O518 0.044(4) 0.113(8) 0.075(6) 0.004(5) -0.002(4) -0.015(5)
O519 0.117(8) 0.077(6) 0.061(5) 0.013(4) -0.037(5) -0.038(6)
O520 0.079(6) 0.080(6) 0.088(7) 0.001(5) -0.012(5) 0.002(5)
O521 0.105(8) 0.063(5) 0.074(6) -0.007(4) -0.001(5) -0.008(5)
O522 0.116(7) 0.050(4) 0.044(4) -0.012(3) -0.015(4) 0.002(4)
O523 0.092(7) 0.060(6) 0.120(8) 0.003(5) -0.032(6) -0.015(5)
O524 0.080(6) 0.110(8) 0.071(6) -0.003(5) -0.014(5) -0.052(6)
O525 0.074(6) 0.074(6) 0.065(5) -0.017(4) -0.005(4) 0.006(4)
O527 0.065(6) 0.107(9) 0.203(14) -0.094(9) 0.001(7) -0.006(6)
O528 0.118(9) 0.060(6) 0.162(11) -0.041(7) -0.058(8) -0.004(6)
O529 0.097(7) 0.088(7) 0.060(5) -0.004(5) -0.006(5) -0.010(5)
O530 0.103(8) 0.050(5) 0.166(11) -0.019(6) 0.047(8) -0.032(5)
O531 0.122(10) 0.152(12) 0.077(7) -0.009(7) -0.035(7) -0.030(8)
O534 0.130(10) 0.134(10) 0.084(7) -0.032(7) -0.052(7) 0.026(8)
O535 0.165(12) 0.083(8) 0.115(9) 0.014(7) -0.070(9) -0.014(8)
O536 0.087(7) 0.154(11) 0.108(8) -0.077(8) -0.017(6) 0.030(7)
O537 0.136(11) 0.130(11) 0.084(8) -0.002(7) -0.001(7) 0.001(8)
O538 0.074(5) 0.061(5) 0.054(4) 0.003(4) -0.028(4) -0.013(4)
O539 0.106(9) 0.152(12) 0.118(9) -0.084(9) 0.007(7) -0.019(8)
O540 0.134(10) 0.070(7) 0.182(13) 0.002(7) -0.089(10) -0.026(7)
O541 0.066(8) 0.33(2) 0.189(15) -0.167(16) -0.033(9) 0.036(11)
O542 0.130(11) 0.119(10) 0.112(9) -0.034(8) -0.013(8) 0.006(8)
O543 0.079(8) 0.126(11) 0.204(15) -0.014(10) -0.043(9) -0.015(7)
O545 0.114(8) 0.069(6) 0.097(7) -0.028(5) -0.053(6) 0.019(5)
O546 0.101(7) 0.073(6) 0.064(5) -0.009(4) -0.006(5) -0.015(5)
O547 0.122(9) 0.106(8) 0.073(6) -0.036(6) -0.016(6) 0.010(7)
O548 0.199(15) 0.080(8) 0.187(14) 0.018(8) -0.135(12) -0.055(9)
O549 0.108(12) 0.049(8) 0.010(5) -0.009(5) -0.005(6) 0.046(8)
O550 0.107(14) 0.060(10) 0.053(9) -0.015(8) 0.002(9) -0.017(9)
O551 0.100(15) 0.139(19) 0.057(11) 0.030(11) 0.031(10) -0.047(14)
O552 0.057(5) 0.077(6) 0.069(5) -0.007(4) 0.007(4) -0.020(4)

loop_
_atom_type_symbol
_atom_type_description
_atom_type_scat_dispersion_real
_atom_type_scat_dispersion_imag
_atom_type_scat_source
C C 0.0033 0.0016 'International Tables Vol C Tables 4.2.6.8 and 6.1.1.4'
H H 0.0000 0.0000 'International Tables Vol C Tables 4.2.6.8 and 6.1.1.4'
N N 0.0061 0.0033 'International Tables Vol C Tables 4.2.6.8 and 6.1.1.4'
O O 0.0106 0.0060 'International Tables Vol C Tables 4.2.6.8 and 6.1.1.4'
S S 0.1246 0.1234 'International Tables Vol C Tables 4.2.6.8 and 6.1.1.4'
Pd Pd -0.9988 1.0072 'International Tables Vol C Tables 4.2.6.8 and 6.1.1.4'
Na Na 0.0362 0.0249 'International Tables Vol C Tables 4.2.6.8 and 6.1.1.4'

loop_
_geom_angle_atom_site_label_1
_geom_angle_atom_site_label_2
_geom_angle_atom_site_label_3
_geom_angle
_geom_angle_site_symmetry_1
_geom_angle_site_symmetry_3
_geom_angle_publ_flag
N13 PD1 N15 86.5(3) . . ?
N13 PD1 N2 178.1(3) . . ?
N15 PD1 N2 93.6(3) . . ?
N13 PD1 N1 93.4(3) . . ?
N15 PD1 N1 179.1(3) . . ?
N2 PD1 N1 86.4(3) . . ?
N17 PD2 N19 87.6(3) . . ?
N17 PD2 N4 92.9(3) . . ?
N19 PD2 N4 177.8(3) . . ?
N17 PD2 N3 176.6(3) . . ?
N19 PD2 N3 93.1(3) . . ?
N4 PD2 N3 86.4(3) . . ?
N23 PD3 N21 84.9(3) . . ?
N23 PD3 N6 94.7(3) . . ?
N21 PD3 N6 176.4(2) . . ?
N23 PD3 N5 178.5(3) . . ?
N21 PD3 N5 94.8(3) . . ?
N6 PD3 N5 85.8(3) . . ?
N29 PD4 N31 87.4(3) . . ?
N29 PD4 N10 92.7(3) . . ?
N31 PD4 N10 177.5(3) . . ?
N29 PD4 N9 176.3(3) . . ?
N31 PD4 N9 94.0(3) . . ?
N10 PD4 N9 85.7(3) . . ?
N25 PD5 N27 89.5(3) . . ?
N25 PD5 N7 175.4(3) . . ?
N27 PD5 N7 92.3(3) . . ?
N25 PD5 N8 91.9(3) . . ?
N27 PD5 N8 177.6(3) . . ?
N7 PD5 N8 86.2(3) . . ?
N33 PD6 N35 87.5(3) . . ?
N33 PD6 N12 177.0(3) . . ?
N35 PD6 N12 93.5(3) . . ?
N33 PD6 N11 92.2(3) . . ?
N35 PD6 N11 179.0(3) . . ?
N12 PD6 N11 86.7(3) . . ?
C4 N1 C1 111.3(8) . . ?
C4 N1 C3 108.5(7) . . ?
C1 N1 C3 107.5(8) . . ?
C4 N1 PD1 110.6(6) . . ?
C1 N1 PD1 107.4(6) . . ?
C3 N1 PD1 111.5(5) . . ?
C5 N2 C6 111.8(9) . . ?
C5 N2 C2 106.6(8) . . ?
C6 N2 C2 111.5(8) . . ?
C5 N2 PD1 112.7(6) . . ?
C6 N2 PD1 110.0(6) . . ?
C2 N2 PD1 103.9(6) . . ?
C10 N3 C7 111.1(11) . . ?
C10 N3 C9 109.2(9) . . ?
C7 N3 C9 108.6(11) . . ?
C10 N3 PD2 112.5(7) . . ?
C7 N3 PD2 104.8(6) . . ?
C9 N3 PD2 110.6(7) . . ?
C12 N4 C11 110.0(8) . . ?
C12 N4 C8 107.0(9) . . ?
C11 N4 C8 113.2(9) . . ?
C12 N4 PD2 112.4(6) . . ?
C11 N4 PD2 109.2(6) . . ?
C8 N4 PD2 105.0(5) . . ?
C14 N5 C18 109.1(6) . . ?
C14 N5 C17 110.6(6) . . ?
C18 N5 C17 109.2(7) . . ?
C14 N5 PD3 106.5(5) . . ?
C18 N5 PD3 113.6(5) . . ?
C17 N5 PD3 107.9(5) . . ?
C15 N6 C13 111.0(6) . . ?
C15 N6 C16 109.7(6) . . ?
C13 N6 C16 106.8(6) . . ?
C15 N6 PD3 108.4(5) . . ?
C13 N6 PD3 105.9(5) . . ?
C16 N6 PD3 115.0(5) . . ?
C23 N7 C24 111.2(9) . . ?
C23 N7 C19 108.5(9) . . ?
C24 N7 C19 108.3(10) . . ?
C23 N7 PD5 114.8(7) . . ?
C24 N7 PD5 109.3(6) . . ?
C19 N7 PD5 104.4(6) . . ?
C22 N8 C20 110.9(9) . . ?
C22 N8 C21 109.1(8) . . ?
C20 N8 C21 108.2(10) . . ?
C22 N8 PD5 111.5(6) . . ?
C20 N8 PD5 105.9(6) . . ?
C21 N8 PD5 111.1(6) . . ?
C30 N9 C29 111.0(9) . . ?
C30 N9 C26 114.6(9) . . ?
C29 N9 C26 102.2(9) . . ?
C30 N9 PD4 111.3(7) . . ?
C29 N9 PD4 111.8(7) . . ?
C26 N9 PD4 105.6(6) . . ?
C28 N10 C25 112.5(9) . . ?
C28 N10 C27 109.8(8) . . ?
C25 N10 C27 107.5(8) . . ?
C28 N10 PD4 109.1(6) . . ?
C25 N10 PD4 105.3(5) . . ?
C27 N10 PD4 112.6(6) . . ?
C36 N11 C35 109.0(9) . . ?
C36 N11 C32 110.6(9) . . ?
C35 N11 C32 108.4(10) . . ?
C36 N11 PD6 113.8(7) . . ?
C35 N11 PD6 109.7(6) . . ?
C32 N11 PD6 105.2(5) . . ?
C33 N12 C34 108.4(9) . . ?
C33 N12 C31 108.8(9) . . ?
C34 N12 C31 110.7(9) . . ?
C33 N12 PD6 113.4(6) . . ?
C34 N12 PD6 110.6(7) . . ?
C31 N12 PD6 104.8(6) . . ?
C42 N13 C40 106.7(7) . . ?
C42 N13 PD1 125.5(6) . . ?
C40 N13 PD1 127.1(5) . . ?
C42 N14 C41 108.2(6) . . ?
C42 N14 C57 124.4(7) . . ?
C41 N14 C57 127.5(7) . . ?
C39 N15 C37 107.1(7) . . ?
C39 N15 PD1 126.7(6) . . ?
C37 N15 PD1 125.6(5) . . ?
C39 N16 C38 107.1(7) . . ?
C39 N16 C43 127.2(7) . . ?
C38 N16 C43 125.5(7) . . ?
C87 N17 C86 105.7(7) . . ?
C87 N17 PD2 122.1(5) . . ?
C86 N17 PD2 131.5(6) . . ?
C87 N18 C85 107.9(6) . . ?
C87 N18 C78 124.6(7) . . ?
C85 N18 C78 127.5(7) . . ?
C90 N19 C89 107.3(6) . . ?
C90 N19 PD2 124.3(5) . . ?
C89 N19 PD2 128.0(6) . . ?
C90 N20 C88 107.3(7) . . ?
C90 N20 C47 123.5(7) . . ?
C88 N20 C47 129.0(7) . . ?
C75 N21 C73 106.7(6) . . ?
C75 N21 PD3 122.4(5) . . ?
C73 N21 PD3 129.4(5) . . ?
C75 N22 C74 107.2(6) . . ?
C75 N22 C76 124.9(6) . . ?
C74 N22 C76 127.9(7) . . ?
C72 N23 C70 105.3(6) . . ?
C72 N23 PD3 125.7(5) . . ?
C70 N23 PD3 127.3(5) . . ?
C72 N24 C71 108.4(6) . . ?
C72 N24 C65 125.5(6) . . ?
C71 N24 C65 126.0(7) . . ?
C51 N25 C49 106.9(6) . . ?
C51 N25 PD5 122.1(5) . . ?
C49 N25 PD5 131.0(5) . . ?
C51 N26 C50 108.8(7) . . ?
C51 N26 C55 126.1(7) . . ?
C50 N26 C55 125.0(7) . . ?
C54 N27 C52 108.0(7) . . ?
C54 N27 PD5 124.9(5) . . ?
C52 N27 PD5 126.8(5) . . ?
C54 N28 C53 107.4(6) . . ?
C54 N28 C61 125.1(7) . . ?
C53 N28 C61 127.4(6) . . ?
C96 N29 C94 105.7(7) . . ?
C96 N29 PD4 126.5(6) . . ?
C94 N29 PD4 127.7(5) . . ?
C96 N30 C95 106.5(7) . . ?
C96 N30 C59 125.4(7) . . ?
C95 N30 C59 128.1(7) . . ?
C69 N31 C67 106.4(6) . . ?
C69 N31 PD4 123.0(5) . . ?
C67 N31 PD4 130.5(5) . . ?
C69 N32 C68 106.6(6) . . ?
C69 N32 C63 126.4(6) . . ?
C68 N32 C63 127.0(6) . . ?
C84 N33 C82 107.0(8) . . ?
C84 N33 PD6 123.0(6) . . ?
C82 N33 PD6 129.6(6) . . ?
C84 N34 C83 107.5(7) . . ?
C84 N34 C80 123.8(7) . . ?
C83 N34 C80 128.6(8) . . ?
C93 N35 C91 107.8(7) . . ?
C93 N35 PD6 122.1(5) . . ?
C91 N35 PD6 129.0(6) . . ?
C93 N36 C92 106.9(7) . . ?
C93 N36 C45 125.0(7) . . ?
C92 N36 C45 128.1(7) . . ?
N1 C1 C2 108.7(8) . . ?
N1 C1 H1A 109.9 . . ?
C2 C1 H1A 109.9 . . ?
N1 C1 H1B 109.9 . . ?
C2 C1 H1B 109.9 . . ?
H1A C1 H1B 108.3 . . ?
C1 C2 N2 110.4(8) . . ?
C1 C2 H2A 109.6 . . ?
N2 C2 H2A 109.6 . . ?
C1 C2 H2B 109.6 . . ?
N2 C2 H2B 109.6 . . ?
H2A C2 H2B 108.1 . . ?
N1 C3 H3A 109.5 . . ?
N1 C3 H3B 109.5 . . ?
H3A C3 H3B 109.5 . . ?
N1 C3 H3C 109.5 . . ?
H3A C3 H3C 109.5 . . ?
H3B C3 H3C 109.5 . . ?
N1 C4 H4D 109.5 . . ?
N1 C4 H4E 109.5 . . ?
H4D C4 H4E 109.5 . . ?
N1 C4 H4F 109.5 . . ?
H4D C4 H4F 109.5 . . ?
H4E C4 H4F 109.5 . . ?
N2 C5 H5A 109.5 . . ?
N2 C5 H5B 109.5 . . ?
H5A C5 H5B 109.5 . . ?
N2 C5 H5C 109.5 . . ?
H5A C5 H5C 109.5 . . ?
H5B C5 H5C 109.5 . . ?
N2 C6 H6A 109.5 . . ?
N2 C6 H6B 109.5 . . ?
H6A C6 H6B 109.5 . . ?
N2 C6 H6C 109.5 . . ?
H6A C6 H6C 109.5 . . ?
H6B C6 H6C 109.5 . . ?
C8 C7 N3 118.2(12) . . ?
C8 C7 H7A 107.8 . . ?
N3 C7 H7A 107.8 . . ?
C8 C7 H7B 107.8 . . ?
N3 C7 H7B 107.8 . . ?
H7A C7 H7B 107.1 . . ?
C7 C8 N4 114.1(10) . . ?
C7 C8 H8A 108.7 . . ?
N4 C8 H8A 108.7 . . ?
C7 C8 H8B 108.7 . . ?
N4 C8 H8B 108.7 . . ?
H8A C8 H8B 107.6 . . ?
N3 C9 H9A 109.5 . . ?
N3 C9 H9B 109.5 . . ?
H9A C9 H9B 109.5 . . ?
N3 C9 H9C 109.5 . . ?
H9A C9 H9C 109.5 . . ?
H9B C9 H9C 109.5 . . ?
N3 C10 H10A 109.5 . . ?
N3 C10 H10B 109.5 . . ?
H10A C10 H10B 109.5 . . ?
N3 C10 H10C 109.5 . . ?
H10A C10 H10C 109.5 . . ?
H10B C10 H10C 109.5 . . ?
N4 C11 H11A 109.5 . . ?
N4 C11 H11B 109.5 . . ?
H11A C11 H11B 109.5 . . ?
N4 C11 H11C 109.5 . . ?
H11A C11 H11C 109.5 . . ?
H11B C11 H11C 109.5 . . ?
N4 C12 H12A 109.5 . . ?
N4 C12 H12B 109.5 . . ?
H12A C12 H12B 109.5 . . ?
N4 C12 H12C 109.5 . . ?
H12A C12 H12C 109.5 . . ?
H12B C12 H12C 109.5 . . ?
N6 C13 C14 108.8(6) . . ?
N6 C13 H13A 109.9 . . ?
C14 C13 H13A 109.9 . . ?
N6 C13 H13B 109.9 . . ?
C14 C13 H13B 109.9 . . ?
H13A C13 H13B 108.3 . . ?
N5 C14 C13 111.4(7) . . ?
N5 C14 H14A 109.4 . . ?
C13 C14 H14A 109.4 . . ?
N5 C14 H14B 109.4 . . ?
C13 C14 H14B 109.4 . . ?
H14A C14 H14B 108.0 . . ?
N6 C15 H15A 109.5 . . ?
N6 C15 H15B 109.5 . . ?
H15A C15 H15B 109.5 . . ?
N6 C15 H15C 109.5 . . ?
H15A C15 H15C 109.5 . . ?
H15B C15 H15C 109.5 . . ?
N6 C16 H16A 109.5 . . ?
N6 C16 H16B 109.5 . . ?
H16A C16 H16B 109.5 . . ?
N6 C16 H16C 109.5 . . ?
H16A C16 H16C 109.5 . . ?
H16B C16 H16C 109.5 . . ?
N5 C17 H17A 109.5 . . ?
N5 C17 H17B 109.5 . . ?
H17A C17 H17B 109.5 . . ?
N5 C17 H17C 109.5 . . ?
H17A C17 H17C 109.5 . . ?
H17B C17 H17C 109.5 . . ?
N5 C18 H18A 109.5 . . ?
N5 C18 H18B 109.5 . . ?
H18A C18 H18B 109.5 . . ?
N5 C18 H18C 109.5 . . ?
H18A C18 H18C 109.5 . . ?
H18B C18 H18C 109.5 . . ?
C20 C19 N7 114.0(10) . . ?
C20 C19 H19A 108.8 . . ?
N7 C19 H19A 108.8 . . ?
C20 C19 H19B 108.8 . . ?
N7 C19 H19B 108.8 . . ?
H19A C19 H19B 107.7 . . ?
C19 C20 N8 112.6(10) . . ?
C19 C20 H20A 109.1 . . ?
N8 C20 H20A 109.1 . . ?
C19 C20 H20B 109.1 . . ?
N8 C20 H20B 109.1 . . ?
H20A C20 H20B 107.8 . . ?
N8 C21 H21A 109.5 . . ?
N8 C21 H21B 109.5 . . ?
H21A C21 H21B 109.5 . . ?
N8 C21 H21C 109.5 . . ?
H21A C21 H21C 109.5 . . ?
H21B C21 H21C 109.5 . . ?
N8 C22 H22A 109.5 . . ?
N8 C22 H22B 109.5 . . ?
H22A C22 H22B 109.5 . . ?
N8 C22 H22C 109.5 . . ?
H22A C22 H22C 109.5 . . ?
H22B C22 H22C 109.5 . . ?
N7 C23 H23A 109.5 . . ?
N7 C23 H23B 109.5 . . ?
H23A C23 H23B 109.5 . . ?
N7 C23 H23C 109.5 . . ?
H23A C23 H23C 109.5 . . ?
H23B C23 H23C 109.5 . . ?
N7 C24 H24A 109.5 . . ?
N7 C24 H24B 109.5 . . ?
H24A C24 H24B 109.5 . . ?
N7 C24 H24C 109.5 . . ?
H24A C24 H24C 109.5 . . ?
H24B C24 H24C 109.5 . . ?
C26 C25 N10 113.3(10) . . ?
C26 C25 H25A 108.9 . . ?
N10 C25 H25A 108.9 . . ?
C26 C25 H25B 108.9 . . ?
N10 C25 H25B 108.9 . . ?
H25A C25 H25B 107.7 . . ?
C25 C26 N9 109.4(9) . . ?
C25 C26 H26A 109.8 . . ?
N9 C26 H26A 109.8 . . ?
C25 C26 H26B 109.8 . . ?
N9 C26 H26B 109.8 . . ?
H26A C26 H26B 108.2 . . ?
N10 C27 H27A 109.5 . . ?
N10 C27 H27B 109.5 . . ?
H27A C27 H27B 109.5 . . ?
N10 C27 H27C 109.5 . . ?
H27A C27 H27C 109.5 . . ?
H27B C27 H27C 109.5 . . ?
N10 C28 H28A 109.5 . . ?
N10 C28 H28B 109.5 . . ?
H28A C28 H28B 109.5 . . ?
N10 C28 H28C 109.5 . . ?
H28A C28 H28C 109.5 . . ?
H28B C28 H28C 109.5 . . ?
N9 C29 H29A 109.5 . . ?
N9 C29 H29B 109.5 . . ?
H29A C29 H29B 109.5 . . ?
N9 C29 H29C 109.5 . . ?
H29A C29 H29C 109.5 . . ?
H29B C29 H29C 109.5 . . ?
N9 C30 H30A 109.5 . . ?
N9 C30 H30B 109.5 . . ?
H30A C30 H30B 109.5 . . ?
N9 C30 H30C 109.5 . . ?
H30A C30 H30C 109.5 . . ?
H30B C30 H30C 109.5 . . ?
C32 C31 N12 111.1(10) . . ?
C32 C31 H31A 109.4 . . ?
N12 C31 H31A 109.4 . . ?
C32 C31 H31B 109.4 . . ?
N12 C31 H31B 109.4 . . ?
H31A C31 H31B 108.0 . . ?
C31 C32 N11 111.2(9) . . ?
C31 C32 H32A 109.4 . . ?
N11 C32 H32A 109.4 . . ?
C31 C32 H32B 109.4 . . ?
N11 C32 H32B 109.4 . . ?
H32A C32 H32B 108.0 . . ?
N12 C33 H33A 109.5 . . ?
N12 C33 H33B 109.5 . . ?
H33A C33 H33B 109.5 . . ?
N12 C33 H33C 109.5 . . ?
H33A C33 H33C 109.5 . . ?
H33B C33 H33C 109.5 . . ?
N12 C34 H34A 109.5 . . ?
N12 C34 H34B 109.5 . . ?
H34A C34 H34B 109.5 . . ?
N12 C34 H34C 109.5 . . ?
H34A C34 H34C 109.5 . . ?
H34B C34 H34C 109.5 . . ?
N11 C35 H35A 109.5 . . ?
N11 C35 H35B 109.5 . . ?
H35A C35 H35B 109.5 . . ?
N11 C35 H35C 109.5 . . ?
H35A C35 H35C 109.5 . . ?
H35B C35 H35C 109.5 . . ?
N11 C36 H36A 109.5 . . ?
N11 C36 H36B 109.5 . . ?
H36A C36 H36B 109.5 . . ?
N11 C36 H36C 109.5 . . ?
H36A C36 H36C 109.5 . . ?
H36B C36 H36C 109.5 . . ?
N15 C37 C38 110.2(7) . . ?
N15 C37 H37 124.9 . . ?
C38 C37 H37 124.9 . . ?
C37 C38 N16 105.9(8) . . ?
C37 C38 H38 127.1 . . ?
N16 C38 H38 127.1 . . ?
N15 C39 N16 109.7(7) . . ?
N15 C39 H39 125.1 . . ?
N16 C39 H39 125.1 . . ?
C41 C40 N13 109.1(7) . . ?
C41 C40 H40 125.4 . . ?
N13 C40 H40 125.4 . . ?
C40 C41 N14 106.0(7) . . ?
C40 C41 H41 127.0 . . ?
N14 C41 H41 127.0 . . ?
N13 C42 N14 110.0(7) . . ?
N13 C42 H42 125.0 . . ?
N14 C42 H42 125.0 . . ?
C44 C43 C48 122.7(7) . . ?
C44 C43 N16 118.7(7) . . ?
C48 C43 N16 118.7(7) . . ?
C43 C44 C45 118.4(8) . . ?
C43 C44 H44 120.8 . . ?
C45 C44 H44 120.8 . . ?
C46 C45 C44 120.5(8) . . ?
C46 C45 N36 120.1(7) . . ?
C44 C45 N36 119.4(7) . . ?
C47 C46 C45 119.1(7) . . ?
C47 C46 H46 120.4 . . ?
C45 C46 H46 120.4 . . ?
C46 C47 C48 122.8(8) . . ?
C46 C47 N20 119.3(7) . . ?
C48 C47 N20 117.9(7) . . ?
C43 C48 C47 116.4(8) . . ?
C43 C48 H48 121.8 . . ?
C47 C48 H48 121.8 . . ?
C50 C49 N25 108.7(7) . . ?
C50 C49 H49 125.6 . . ?
N25 C49 H49 125.6 . . ?
C49 C50 N26 105.8(7) . . ?
C49 C50 H50 127.1 . . ?
N26 C50 H50 127.1 . . ?
N26 C51 N25 109.7(7) . . ?
N26 C51 H51 125.1 . . ?
N25 C51 H51 125.1 . . ?
C53 C52 N27 107.6(7) . . ?
C53 C52 H52 126.2 . . ?
N27 C52 H52 126.2 . . ?
C52 C53 N28 107.1(7) . . ?
C52 C53 H53 126.5 . . ?
N28 C53 H53 126.5 . . ?
N27 C54 N28 109.9(7) . . ?
N27 C54 H54 125.0 . . ?
N28 C54 H54 125.0 . . ?
C56 C55 C60 121.0(7) . . ?
C56 C55 N26 120.0(7) . . ?
C60 C55 N26 118.6(7) . . ?
C57 C56 C55 119.5(7) . . ?
C57 C56 H56 120.3 . . ?
C55 C56 H56 120.3 . . ?
C56 C57 C58 121.6(7) . . ?
C56 C57 N14 118.3(7) . . ?
C58 C57 N14 120.0(7) . . ?
C59 C58 C57 117.1(7) . . ?
C59 C58 H58 121.4 . . ?
C57 C58 H58 121.4 . . ?
C60 C59 C58 122.4(7) . . ?
C60 C59 N30 117.6(7) . . ?
C58 C59 N30 120.0(7) . . ?
C59 C60 C55 118.1(7) . . ?
C59 C60 H60 120.9 . . ?
C55 C60 H60 120.9 . . ?
C66 C61 C62 121.6(6) . . ?
C66 C61 N28 118.4(7) . . ?
C62 C61 N28 120.0(6) . . ?
C61 C62 C63 119.3(7) . . ?
C61 C62 H62 120.3 . . ?
C63 C62 H62 120.3 . . ?
C64 C63 C62 120.6(7) . . ?
C64 C63 N32 119.7(6) . . ?
C62 C63 N32 119.7(6) . . ?
C65 C64 C63 117.8(7) . . ?
C65 C64 H64 121.1 . . ?
C63 C64 H64 121.1 . . ?
C64 C65 C66 123.1(6) . . ?
C64 C65 N24 119.2(6) . . ?
C66 C65 N24 117.7(7) . . ?
C61 C66 C65 117.5(7) . . ?
C61 C66 H66 121.3 . . ?
C65 C66 H66 121.3 . . ?
C68 C67 N31 108.5(7) . . ?
C68 C67 H67 125.8 . . ?
N31 C67 H67 125.8 . . ?
C67 C68 N32 106.6(6) . . ?
C67 C68 H68 126.7 . . ?
N32 C68 H68 126.7 . . ?
N31 C69 N32 111.9(7) . . ?
N31 C69 H69 124.0 . . ?
N32 C69 H69 124.0 . . ?
C71 C70 N23 110.0(7) . . ?
C71 C70 H70 125.0 . . ?
N23 C70 H70 125.0 . . ?
C70 C71 N24 105.7(7) . . ?
C70 C71 H71 127.2 . . ?
N24 C71 H71 127.2 . . ?
N23 C72 N24 110.5(6) . . ?
N23 C72 H72 124.8 . . ?
N24 C72 H72 124.8 . . ?
C74 C73 N21 108.4(7) . . ?
C74 C73 H73 125.8 . . ?
N21 C73 H73 125.8 . . ?
C73 C74 N22 107.5(7) . . ?
C73 C74 H74 126.2 . . ?
N22 C74 H74 126.2 . . ?
N21 C75 N22 110.2(6) . . ?
N21 C75 H75 124.9 . . ?
N22 C75 H75 124.9 . . ?
C81 C76 C77 122.7(7) . . ?
C81 C76 N22 119.0(7) . . ?
C77 C76 N22 118.2(7) . . ?
C78 C77 C76 117.9(7) . . ?
C78 C77 H77 121.0 . . ?
C76 C77 H77 121.0 . . ?
C77 C78 C79 121.9(7) . . ?
C77 C78 N18 118.7(7) . . ?
C79 C78 N18 119.4(7) . . ?
C78 C79 C80 118.0(7) . . ?
C78 C79 H79 121.0 . . ?
C80 C79 H79 121.0 . . ?
C79 C80 C81 122.6(7) . . ?
C79 C80 N34 117.4(7) . . ?
C81 C80 N34 119.7(7) . . ?
C76 C81 C80 116.9(7) . . ?
C76 C81 H81 121.6 . . ?
C80 C81 H81 121.6 . . ?
C83 C82 N33 108.9(9) . . ?
C83 C82 H82 125.6 . . ?
N33 C82 H82 125.6 . . ?
C82 C83 N34 106.8(10) . . ?
C82 C83 H83 126.6 . . ?
N34 C83 H83 126.6 . . ?
N33 C84 N34 109.9(7) . . ?
N33 C84 H84 125.1 . . ?
N34 C84 H84 125.1 . . ?
C86 C85 N18 104.8(7) . . ?
C86 C85 H85 127.6 . . ?
N18 C85 H85 127.6 . . ?
C85 C86 N17 110.2(7) . . ?
C85 C86 H86 124.9 . . ?
N17 C86 H86 124.9 . . ?
N17 C87 N18 111.3(7) . . ?
N17 C87 H87 124.3 . . ?
N18 C87 H87 124.3 . . ?
C89 C88 N20 106.8(7) . . ?
C89 C88 H88 126.6 . . ?
N20 C88 H88 126.6 . . ?
C88 C89 N19 108.7(8) . . ?
C88 C89 H89 125.6 . . ?
N19 C89 H89 125.6 . . ?
N19 C90 N20 109.7(7) . . ?
N19 C90 H90 125.1 . . ?
N20 C90 H90 125.1 . . ?
C92 C91 N35 107.7(8) . . ?
C92 C91 H91 126.1 . . ?
N35 C91 H91 126.1 . . ?
C91 C92 N36 107.0(8) . . ?
C91 C92 H92 126.5 . . ?
N36 C92 H92 126.5 . . ?
N35 C93 N36 110.5(8) . . ?
N35 C93 H93 124.7 . . ?
N36 C93 H93 124.7 . . ?
C95 C94 N29 108.5(7) . . ?
C95 C94 H94 125.8 . . ?
N29 C94 H94 125.8 . . ?
C94 C95 N30 106.8(8) . . ?
C94 C95 H95 126.6 . . ?
N30 C95 H95 126.6 . . ?
N29 C96 N30 112.5(8) . . ?
N29 C96 H96 123.7 . . ?
N30 C96 H96 123.7 . . ?
O2 S1 O1 114.2(4) . . ?
O2 S1 O3 112.3(4) . . ?
O1 S1 O3 112.1(4) . . ?
O2 S1 C100 105.6(4) . . ?
O1 S1 C100 106.4(3) . . ?
O3 S1 C100 105.4(4) . . ?
O6 S2 O8 111.0(5) . . ?
O6 S2 O7 112.2(5) . . ?
O8 S2 O7 113.9(5) . . ?
O6 S2 C114 105.2(4) . . ?
O8 S2 C114 107.1(5) . . ?
O7 S2 C114 106.9(4) . . ?
C108 N100 C111 109.7(7) . . ?
C108 N100 H100 125.1 . . ?
C111 N100 H100 125.1 . . ?
C107 N101 C103 110.5(6) . . ?
C107 N101 H10D 124.8 . . ?
C103 N101 H10D 124.8 . . ?
C105 C100 C101 121.3(7) . . ?
C105 C100 S1 117.6(6) . . ?
C101 C100 S1 121.0(6) . . ?
C102 C101 C100 120.4(7) . . ?
C102 C101 H101 119.8 . . ?
C100 C101 H101 119.8 . . ?
C103 C102 C101 118.4(7) . . ?
C103 C102 H102 120.8 . . ?
C101 C102 H102 120.8 . . ?
C102 C103 C104 121.5(7) . . ?
C102 C103 N101 129.4(7) . . ?
C104 C103 N101 109.1(7) . . ?
C103 C104 C105 121.0(8) . . ?
C103 C104 C106 108.5(7) . . ?
C105 C104 C106 130.6(7) . . ?
C100 C105 C104 117.5(7) . . ?
C100 C105 H105 121.3 . . ?
C104 C105 H105 121.3 . . ?
O4 C106 C104 130.3(7) . . ?
O4 C106 C107 125.6(8) . . ?
C104 C106 C107 104.1(7) . . ?
C108 C107 N101 124.8(7) . . ?
C108 C107 C106 127.3(8) . . ?
N101 C107 C106 107.9(7) . . ?
C107 C108 N100 128.5(7) . . ?
C107 C108 C109 124.5(8) . . ?
N100 C108 C109 106.9(7) . . ?
O5 C109 C110 130.1(7) . . ?
O5 C109 C108 123.8(8) . . ?
C110 C109 C108 106.0(7) . . ?
C115 C110 C111 120.6(8) . . ?
C115 C110 C109 132.4(8) . . ?
C111 C110 C109 107.0(7) . . ?
C112 C111 N100 127.8(8) . . ?
C112 C111 C110 121.9(7) . . ?
N100 C111 C110 110.3(7) . . ?
C111 C112 C113 118.1(8) . . ?
C111 C112 H112 121.0 . . ?
C113 C112 H112 121.0 . . ?
C112 C113 C114 119.2(9) . . ?
C112 C113 H113 120.4 . . ?
C114 C113 H113 120.4 . . ?
C115 C114 C113 121.5(8) . . ?
C115 C114 S2 118.7(6) . . ?
C113 C114 S2 119.8(7) . . ?
C110 C115 C114 118.6(8) . . ?
C110 C115 H115 120.7 . . ?
C114 C115 H115 120.7 . . ?
O202 S3 O200 112.8(5) . . ?
O202 S3 O201 111.6(5) . . ?
O200 S3 O201 112.6(5) . . ?
O202 S3 C200 106.4(4) . . ?
O200 S3 C200 105.9(4) . . ?
O201 S3 C200 107.0(4) . . ?
O205 S4 O207 112.2(7) . . ?
O205 S4 O206 115.0(7) . . ?
O207 S4 O206 109.5(6) . . ?
O205 S4 C214 107.5(6) . . ?
O207 S4 C214 105.4(5) . . ?
O206 S4 C214 106.8(5) . . ?
C207 N200 C203 109.8(7) . . ?
C207 N200 H200 125.1 . . ?
C203 N200 H200 125.1 . . ?
C216 N210 C208 110.0(7) . . ?
C216 N210 H210 125.0 . . ?
C208 N210 H210 125.0 . . ?
C201 C200 C205 121.6(8) . . ?
C201 C200 S3 120.5(7) . . ?
C205 C200 S3 117.9(6) . . ?
C202 C201 C200 121.2(9) . . ?
C202 C201 H201 119.4 . . ?
C200 C201 H201 119.4 . . ?
C201 C202 C203 117.3(8) . . ?
C201 C202 H202 121.4 . . ?
C203 C202 H202 121.4 . . ?
N200 C203 C202 128.5(8) . . ?
N200 C203 C204 109.7(8) . . ?
C202 C203 C204 121.8(8) . . ?
C205 C204 C203 119.8(8) . . ?
C205 C204 C206 132.9(8) . . ?
C203 C204 C206 107.3(7) . . ?
C204 C205 C200 118.2(8) . . ?
C204 C205 H205 120.9 . . ?
C200 C205 H205 120.9 . . ?
O203 C206 C204 130.8(8) . . ?
O203 C206 C207 125.2(8) . . ?
C204 C206 C207 103.9(7) . . ?
N200 C207 C208 126.5(8) . . ?
N200 C207 C206 109.2(7) . . ?
C208 C207 C206 124.2(8) . . ?
C207 C208 N210 125.5(8) . . ?
C207 C208 C209 127.2(8) . . ?
N210 C208 C209 107.1(7) . . ?
O204 C209 C217 130.7(8) . . ?
O204 C209 C208 124.1(8) . . ?
C217 C209 C208 105.2(8) . . ?
C214 C213 C217 120.3(9) . . ?
C214 C213 H213 119.9 . . ?
C217 C213 H213 119.9 . . ?
C213 C214 C215 121.1(9) . . ?
C213 C214 S4 119.5(7) . . ?
C215 C214 S4 119.4(8) . . ?
C218 C215 C214 121.0(10) . . ?
C218 C215 H215 119.5 . . ?
C214 C215 H215 119.5 . . ?
C218 C216 N210 130.6(9) . . ?
C218 C216 C217 120.8(8) . . ?
N210 C216 C217 108.6(8) . . ?
C213 C217 C209 132.8(9) . . ?
C213 C217 C216 117.7(9) . . ?
C209 C217 C216 109.0(8) . . ?
C216 C218 C215 118.8(9) . . ?
C216 C218 H218 120.6 . . ?
C215 C218 H218 120.6 . . ?
O301 NA1 O525 118.2(5) . 1_545 ?
O301 NA1 O522 94.5(4) . 1_545 ?
O525 NA1 O522 92.2(3) 1_545 1_545 ?
O301 NA1 O501 90.7(4) . 1_545 ?
O525 NA1 O501 88.6(3) 1_545 1_545 ?
O522 NA1 O501 173.7(3) 1_545 1_545 ?
O301 NA1 O320 144.8(4) . 1_545 ?
O525 NA1 O320 96.8(3) 1_545 1_545 ?
O522 NA1 O320 86.8(3) 1_545 1_545 ?
O501 NA1 O320 86.9(3) 1_545 1_545 ?
O301 NA1 O319 92.0(4) . 1_545 ?
O525 NA1 O319 149.0(3) 1_545 1_545 ?
O522 NA1 O319 91.7(3) 1_545 1_545 ?
O501 NA1 O319 84.4(3) 1_545 1_545 ?
O320 NA1 O319 52.8(2) 1_545 1_545 ?
O301 NA1 N306 117.8(4) . 1_545 ?
O525 NA1 N306 123.7(3) 1_545 1_545 ?
O522 NA1 N306 89.0(2) 1_545 1_545 ?
O501 NA1 N306 85.3(2) 1_545 1_545 ?
O320 NA1 N306 27.0(2) 1_545 1_545 ?
O319 NA1 N306 25.8(2) 1_545 1_545 ?
N300 O301 NA1 166.2(13) . . ?
O301 N300 O303 123.1(16) . . ?
O301 N300 O302 117.4(16) . . ?
O303 N300 O302 119.4(13) . . ?
O319 N306 O321 121.7(7) . . ?
O319 N306 O320 122.0(7) . . ?
O321 N306 O320 116.3(6) . . ?
O319 N306 NA1 61.4(5) . 1_565 ?
O321 N306 NA1 176.9(5) . 1_565 ?
O320 N306 NA1 60.7(4) . 1_565 ?
N306 O319 NA1 92.8(5) . 1_565 ?
N306 O320 NA1 92.4(4) . 1_565 ?
O308 N302 O309 124.6(10) . . ?
O308 N302 O307 119.9(9) . . ?
O309 N302 O307 115.5(10) . . ?
O311 N303 O310 122.0(7) . . ?
O311 N303 O312 119.7(8) . . ?
O310 N303 O312 118.3(8) . . ?
O315 N304 O313 120.0(15) . . ?
O315 N304 O314 116.0(15) . . ?
O313 N304 O314 124.0(15) . . ?
O317 N305 O316 123.7(17) . . ?
O317 N305 O318 116.2(15) . . ?
O316 N305 O318 120.1(14) . . ?
O324 N307 O322 119.9(10) . . ?
O324 N307 O323 120.8(10) . . ?
O322 N307 O323 119.4(9) . . ?
O327 N308 O325 120.9(9) . . ?
O327 N308 O326 120.5(9) . . ?
O325 N308 O326 118.6(9) . . ?
O329 N309 O330 124(2) . . ?
O329 N309 O328 118(2) . . ?
O330 N309 O328 117.5(17) . . ?

loop_
_geom_bond_atom_site_label_1
_geom_bond_atom_site_label_2
_geom_bond_distance
_geom_bond_site_symmetry_2
_geom_bond_publ_flag
PD1 N13 2.009(7) . ?
PD1 N15 2.010(7) . ?
PD1 N2 2.052(7) . ?
PD1 N1 2.067(7) . ?
PD2 N17 2.013(7) . ?
PD2 N19 2.037(6) . ?
PD2 N4 2.063(7) . ?
PD2 N3 2.073(8) . ?
PD3 N23 2.007(7) . ?
PD3 N21 2.015(7) . ?
PD3 N6 2.055(6) . ?
PD3 N5 2.064(7) . ?
PD4 N29 2.021(7) . ?
PD4 N31 2.036(6) . ?
PD4 N10 2.063(7) . ?
PD4 N9 2.066(8) . ?
PD5 N25 2.010(6) . ?
PD5 N27 2.012(7) . ?
PD5 N7 2.056(7) . ?
PD5 N8 2.065(7) . ?
PD6 N33 2.029(7) . ?
PD6 N35 2.032(6) . ?
PD6 N12 2.052(8) . ?
PD6 N11 2.057(7) . ?
N1 C4 1.474(12) . ?
N1 C1 1.477(12) . ?
N1 C3 1.495(12) . ?
N2 C5 1.483(13) . ?
N2 C6 1.489(14) . ?
N2 C2 1.525(12) . ?
N3 C10 1.439(14) . ?
N3 C7 1.458(14) . ?
N3 C9 1.478(15) . ?
N4 C12 1.473(13) . ?
N4 C11 1.491(12) . ?
N4 C8 1.499(13) . ?
N5 C14 1.479(10) . ?
N5 C18 1.493(10) . ?
N5 C17 1.495(10) . ?
N6 C15 1.472(11) . ?
N6 C13 1.478(11) . ?
N6 C16 1.489(11) . ?
N7 C23 1.468(14) . ?
N7 C24 1.469(14) . ?
N7 C19 1.517(13) . ?
N8 C22 1.460(11) . ?
N8 C20 1.474(13) . ?
N8 C21 1.508(13) . ?
N9 C30 1.445(13) . ?
N9 C29 1.475(14) . ?
N9 C26 1.511(13) . ?
N10 C28 1.466(12) . ?
N10 C25 1.470(13) . ?
N10 C27 1.494(12) . ?
N11 C36 1.461(15) . ?
N11 C35 1.498(13) . ?
N11 C32 1.508(14) . ?
N12 C33 1.475(14) . ?
N12 C34 1.480(14) . ?
N12 C31 1.500(13) . ?
N13 C42 1.323(10) . ?
N13 C40 1.379(11) . ?
N14 C42 1.336(10) . ?
N14 C41 1.382(10) . ?
N14 C57 1.429(9) . ?
N15 C39 1.328(10) . ?
N15 C37 1.348(11) . ?
N16 C39 1.364(11) . ?
N16 C38 1.381(11) . ?
N16 C43 1.415(9) . ?
N17 C87 1.315(10) . ?
N17 C86 1.386(10) . ?
N18 C87 1.350(10) . ?
N18 C85 1.389(10) . ?
N18 C78 1.421(9) . ?
N19 C90 1.318(10) . ?
N19 C89 1.372(11) . ?
N20 C90 1.363(9) . ?
N20 C88 1.368(11) . ?
N20 C47 1.452(10) . ?
N21 C75 1.321(10) . ?
N21 C73 1.399(10) . ?
N22 C75 1.366(10) . ?
N22 C74 1.373(10) . ?
N22 C76 1.441(10) . ?
N23 C72 1.332(9) . ?
N23 C70 1.392(10) . ?
N24 C72 1.336(10) . ?
N24 C71 1.378(10) . ?
N24 C65 1.450(9) . ?
N25 C51 1.339(10) . ?
N25 C49 1.385(10) . ?
N26 C51 1.335(10) . ?
N26 C50 1.385(10) . ?
N26 C55 1.435(10) . ?
N27 C54 1.315(10) . ?
N27 C52 1.385(10) . ?
N28 C54 1.357(9) . ?
N28 C53 1.377(10) . ?
N28 C61 1.428(9) . ?
N29 C96 1.304(10) . ?
N29 C94 1.405(11) . ?
N30 C96 1.333(11) . ?
N30 C95 1.393(11) . ?
N30 C59 1.433(9) . ?
N31 C69 1.305(10) . ?
N31 C67 1.396(10) . ?
N32 C69 1.337(9) . ?
N32 C68 1.397(9) . ?
N32 C63 1.429(9) . ?
N33 C84 1.327(10) . ?
N33 C82 1.381(13) . ?
N34 C84 1.357(11) . ?
N34 C83 1.380(13) . ?
N34 C80 1.439(10) . ?
N35 C93 1.296(11) . ?
N35 C91 1.396(11) . ?
N36 C93 1.363(10) . ?
N36 C92 1.383(11) . ?
N36 C45 1.422(10) . ?
C1 C2 1.499(15) . ?
C1 H1A 0.9900 . ?
C1 H1B 0.9900 . ?
C2 H2A 0.9900 . ?
C2 H2B 0.9900 . ?
C3 H3A 0.9800 . ?
C3 H3B 0.9800 . ?
C3 H3C 0.9800 . ?
C4 H4D 0.9800 . ?
C4 H4E 0.9800 . ?
C4 H4F 0.9800 . ?
C5 H5A 0.9800 . ?
C5 H5B 0.9800 . ?
C5 H5C 0.9800 . ?
C6 H6A 0.9800 . ?
C6 H6B 0.9800 . ?
C6 H6C 0.9800 . ?
C7 C8 1.372(16) . ?
C7 H7A 0.9900 . ?
C7 H7B 0.9900 . ?
C8 H8A 0.9900 . ?
C8 H8B 0.9900 . ?
C9 H9A 0.9800 . ?
C9 H9B 0.9800 . ?
C9 H9C 0.9800 . ?
C10 H10A 0.9800 . ?
C10 H10B 0.9800 . ?
C10 H10C 0.9800 . ?
C11 H11A 0.9800 . ?
C11 H11B 0.9800 . ?
C11 H11C 0.9800 . ?
C12 H12A 0.9800 . ?
C12 H12B 0.9800 . ?
C12 H12C 0.9800 . ?
C13 C14 1.504(13) . ?
C13 H13A 0.9900 . ?
C13 H13B 0.9900 . ?
C14 H14A 0.9900 . ?
C14 H14B 0.9900 . ?
C15 H15A 0.9800 . ?
C15 H15B 0.9800 . ?
C15 H15C 0.9800 . ?
C16 H16A 0.9800 . ?
C16 H16B 0.9800 . ?
C16 H16C 0.9800 . ?
C17 H17A 0.9800 . ?
C17 H17B 0.9800 . ?
C17 H17C 0.9800 . ?
C18 H18A 0.9800 . ?
C18 H18B 0.9800 . ?
C18 H18C 0.9800 . ?
C19 C20 1.399(17) . ?
C19 H19A 0.9900 . ?
C19 H19B 0.9900 . ?
C20 H20A 0.9900 . ?
C20 H20B 0.9900 . ?
C21 H21A 0.9800 . ?
C21 H21B 0.9800 . ?
C21 H21C 0.9800 . ?
C22 H22A 0.9800 . ?
C22 H22B 0.9800 . ?
C22 H22C 0.9800 . ?
C23 H23A 0.9800 . ?
C23 H23B 0.9800 . ?
C23 H23C 0.9800 . ?
C24 H24A 0.9800 . ?
C24 H24B 0.9800 . ?
C24 H24C 0.9800 . ?
C25 C26 1.440(15) . ?
C25 H25A 0.9900 . ?
C25 H25B 0.9900 . ?
C26 H26A 0.9900 . ?
C26 H26B 0.9900 . ?
C27 H27A 0.9800 . ?
C27 H27B 0.9800 . ?
C27 H27C 0.9800 . ?
C28 H28A 0.9800 . ?
C28 H28B 0.9800 . ?
C28 H28C 0.9800 . ?
C29 H29A 0.9800 . ?
C29 H29B 0.9800 . ?
C29 H29C 0.9800 . ?
C30 H30A 0.9800 . ?
C30 H30B 0.9800 . ?
C30 H30C 0.9800 . ?
C31 C32 1.446(17) . ?
C31 H31A 0.9900 . ?
C31 H31B 0.9900 . ?
C32 H32A 0.9900 . ?
C32 H32B 0.9900 . ?
C33 H33A 0.9800 . ?
C33 H33B 0.9800 . ?
C33 H33C 0.9800 . ?
C34 H34A 0.9800 . ?
C34 H34B 0.9800 . ?
C34 H34C 0.9800 . ?
C35 H35A 0.9800 . ?
C35 H35B 0.9800 . ?
C35 H35C 0.9800 . ?
C36 H36A 0.9800 . ?
C36 H36B 0.9800 . ?
C36 H36C 0.9800 . ?
C37 C38 1.357(12) . ?
C37 H37 0.9500 . ?
C38 H38 0.9500 . ?
C39 H39 0.9500 . ?
C40 C41 1.345(12) . ?
C40 H40 0.9500 . ?
C41 H41 0.9500 . ?
C42 H42 0.9500 . ?
C43 C44 1.384(12) . ?
C43 C48 1.391(11) . ?
C44 C45 1.397(10) . ?
C44 H44 0.9500 . ?
C45 C46 1.391(11) . ?
C46 C47 1.361(12) . ?
C46 H46 0.9500 . ?
C47 C48 1.401(10) . ?
C48 H48 0.9500 . ?
C49 C50 1.365(11) . ?
C49 H49 0.9500 . ?
C50 H50 0.9500 . ?
C51 H51 0.9500 . ?
C52 C53 1.366(10) . ?
C52 H52 0.9500 . ?
C53 H53 0.9500 . ?
C54 H54 0.9500 . ?
C55 C56 1.374(11) . ?
C55 C60 1.402(10) . ?
C56 C57 1.373(11) . ?
C56 H56 0.9500 . ?
C57 C58 1.400(11) . ?
C58 C59 1.395(11) . ?
C58 H58 0.9500 . ?
C59 C60 1.375(11) . ?
C60 H60 0.9500 . ?
C61 C66 1.375(10) . ?
C61 C62 1.388(11) . ?
C62 C63 1.393(10) . ?
C62 H62 0.9500 . ?
C63 C64 1.389(9) . ?
C64 C65 1.383(11) . ?
C64 H64 0.9500 . ?
C65 C66 1.391(10) . ?
C66 H66 0.9500 . ?
C67 C68 1.349(11) . ?
C67 H67 0.9500 . ?
C68 H68 0.9500 . ?
C69 H69 0.9500 . ?
C70 C71 1.343(11) . ?
C70 H70 0.9500 . ?
C71 H71 0.9500 . ?
C72 H72 0.9500 . ?
C73 C74 1.348(11) . ?
C73 H73 0.9500 . ?
C74 H74 0.9500 . ?
C75 H75 0.9500 . ?
C76 C81 1.377(11) . ?
C76 C77 1.401(11) . ?
C77 C78 1.380(10) . ?
C77 H77 0.9500 . ?
C78 C79 1.382(11) . ?
C79 C80 1.392(11) . ?
C79 H79 0.9500 . ?
C80 C81 1.394(10) . ?
C81 H81 0.9500 . ?
C82 C83 1.351(15) . ?
C82 H82 0.9500 . ?
C83 H83 0.9500 . ?
C84 H84 0.9500 . ?
C85 C86 1.367(12) . ?
C85 H85 0.9500 . ?
C86 H86 0.9500 . ?
C87 H87 0.9500 . ?
C88 C89 1.355(11) . ?
C88 H88 0.9500 . ?
C89 H89 0.9500 . ?
C90 H90 0.9500 . ?
C91 C92 1.357(12) . ?
C91 H91 0.9500 . ?
C92 H92 0.9500 . ?
C93 H93 0.9500 . ?
C94 C95 1.345(12) . ?
C94 H94 0.9500 . ?
C95 H95 0.9500 . ?
C96 H96 0.9500 . ?
S1 O2 1.438(6) . ?
S1 O1 1.457(6) . ?
S1 O3 1.461(6) . ?
S1 C100 1.774(7) . ?
S2 O6 1.438(8) . ?
S2 O8 1.441(8) . ?
S2 O7 1.457(7) . ?
S2 C114 1.782(9) . ?
O4 C106 1.236(10) . ?
O5 C109 1.257(10) . ?
N100 C108 1.391(11) . ?
N100 C111 1.391(10) . ?
N100 H100 0.8800 . ?
N101 C107 1.378(11) . ?
N101 C103 1.403(10) . ?
N101 H10D 0.8800 . ?
C100 C105 1.384(11) . ?
C100 C101 1.410(10) . ?
C101 C102 1.379(11) . ?
C101 H101 0.9500 . ?
C102 C103 1.376(12) . ?
C102 H102 0.9500 . ?
C103 C104 1.392(11) . ?
C104 C105 1.393(10) . ?
C104 C106 1.476(12) . ?
C105 H105 0.9500 . ?
C106 C107 1.491(11) . ?
C107 C108 1.332(12) . ?
C108 C109 1.483(10) . ?
C109 C110 1.455(12) . ?
C110 C115 1.370(11) . ?
C110 C111 1.399(11) . ?
C111 C112 1.372(12) . ?
C112 C113 1.400(13) . ?
C112 H112 0.9500 . ?
C113 C114 1.419(12) . ?
C113 H113 0.9500 . ?
C114 C115 1.372(12) . ?
C115 H115 0.9500 . ?
S3 O202 1.450(8) . ?
S3 O200 1.450(7) . ?
S3 O201 1.463(7) . ?
S3 C200 1.771(9) . ?
S4 O205 1.388(11) . ?
S4 O207 1.435(9) . ?
S4 O206 1.469(10) . ?
S4 C214 1.774(10) . ?
O203 C206 1.228(10) . ?
O204 C209 1.241(11) . ?
N200 C207 1.349(11) . ?
N200 C203 1.397(11) . ?
N200 H200 0.8800 . ?
N210 C216 1.380(11) . ?
N210 C208 1.408(12) . ?
N210 H210 0.8800 . ?
C200 C201 1.387(12) . ?
C200 C205 1.398(12) . ?
C201 C202 1.387(13) . ?
C201 H201 0.9500 . ?
C202 C203 1.403(13) . ?
C202 H202 0.9500 . ?
C203 C204 1.408(11) . ?
C204 C205 1.389(11) . ?
C204 C206 1.468(12) . ?
C205 H205 0.9500 . ?
C206 C207 1.491(11) . ?
C207 C208 1.360(12) . ?
C208 C209 1.494(11) . ?
C209 C217 1.422(13) . ?
C213 C214 1.349(14) . ?
C213 C217 1.413(12) . ?
C213 H213 0.9500 . ?
C214 C215 1.392(14) . ?
C215 C218 1.380(13) . ?
C215 H215 0.9500 . ?
C216 C218 1.378(14) . ?
C216 C217 1.432(13) . ?
C218 H218 0.9500 . ?
NA1 O301 2.326(11) . ?
NA1 O525 2.328(10) 1_545 ?
NA1 O522 2.401(9) 1_545 ?
NA1 O501 2.434(8) 1_545 ?
NA1 O320 2.459(7) 1_545 ?
NA1 O319 2.478(9) 1_545 ?
NA1 N306 2.819(8) 1_545 ?
O301 N300 1.220(15) . ?
O302 N300 1.288(17) . ?
O303 N300 1.237(17) . ?
N306 O319 1.227(9) . ?
N306 O321 1.266(9) . ?
N306 O320 1.281(9) . ?
N306 NA1 2.819(8) 1_565 ?
O319 NA1 2.478(9) 1_565 ?
O320 NA1 2.459(7) 1_565 ?
O307 N302 1.316(12) . ?
O308 N302 1.249(13) . ?
O309 N302 1.256(11) . ?
O310 N303 1.257(9) . ?
O311 N303 1.240(10) . ?
O312 N303 1.277(9) . ?
O313 N304 1.268(16) . ?
O314 N304 1.300(17) . ?
O315 N304 1.242(15) . ?
O316 N305 1.225(13) . ?
O317 N305 1.142(19) . ?
O318 N305 1.271(17) . ?
O322 N307 1.249(11) . ?
O323 N307 1.270(12) . ?
O324 N307 1.232(11) . ?
O325 N308 1.258(11) . ?
O326 N308 1.283(11) . ?
O327 N308 1.188(10) . ?
N309 O329 1.196(14) . ?
N309 O330 1.270(15) . ?
N309 O328 1.271(14) . ?
O501 NA1 2.434(8) 1_565 ?
O522 NA1 2.401(9) 1_565 ?
O525 NA1 2.328(10) 1_565 ?

loop_
_geom_torsion_atom_site_label_1
_geom_torsion_atom_site_label_2
_geom_torsion_atom_site_label_3
_geom_torsion_atom_site_label_4
_geom_torsion
_geom_torsion_site_symmetry_1
_geom_torsion_site_symmetry_2
_geom_torsion_site_symmetry_3
_geom_torsion_site_symmetry_4
_geom_torsion_publ_flag
C4 N1 C1 C2 84.8(10) . . . . ?
C3 N1 C1 C2 -156.5(8) . . . . ?
PD1 N1 C1 C2 -36.4(10) . . . . ?
N1 C1 C2 N2 54.5(12) . . . . ?
C5 N2 C2 C1 -162.0(9) . . . . ?
C6 N2 C2 C1 75.7(12) . . . . ?
PD1 N2 C2 C1 -42.8(10) . . . . ?
C10 N3 C7 C8 -94.6(16) . . . . ?
C9 N3 C7 C8 145.3(15) . . . . ?
PD2 N3 C7 C8 27.1(18) . . . . ?
N3 C7 C8 N4 -41(2) . . . . ?
C12 N4 C8 C7 150.1(14) . . . . ?
C11 N4 C8 C7 -88.5(15) . . . . ?
PD2 N4 C8 C7 30.5(15) . . . . ?
C15 N6 C13 C14 74.7(9) . . . . ?
C16 N6 C13 C14 -165.7(7) . . . . ?
PD3 N6 C13 C14 -42.8(8) . . . . ?
C18 N5 C14 C13 -156.2(7) . . . . ?
C17 N5 C14 C13 83.6(8) . . . . ?
PD3 N5 C14 C13 -33.3(8) . . . . ?
N6 C13 C14 N5 52.5(9) . . . . ?
C23 N7 C19 C20 -156.6(12) . . . . ?
C24 N7 C19 C20 82.6(14) . . . . ?
PD5 N7 C19 C20 -33.7(14) . . . . ?
N7 C19 C20 N8 48.3(16) . . . . ?
C22 N8 C20 C19 85.7(12) . . . . ?
C21 N8 C20 C19 -154.7(11) . . . . ?
PD5 N8 C20 C19 -35.5(13) . . . . ?
C28 N10 C25 C26 80.8(11) . . . . ?
C27 N10 C25 C26 -158.2(10) . . . . ?
PD4 N10 C25 C26 -37.9(11) . . . . ?
N10 C25 C26 N9 52.7(14) . . . . ?
C30 N9 C26 C25 84.9(12) . . . . ?
C29 N9 C26 C25 -155.0(11) . . . . ?
PD4 N9 C26 C25 -38.0(11) . . . . ?
C33 N12 C31 C32 -161.6(10) . . . . ?
C34 N12 C31 C32 79.3(12) . . . . ?
PD6 N12 C31 C32 -40.0(11) . . . . ?
N12 C31 C32 N11 52.7(14) . . . . ?
C36 N11 C32 C31 -159.2(10) . . . . ?
C35 N11 C32 C31 81.4(11) . . . . ?
PD6 N11 C32 C31 -35.9(12) . . . . ?
C39 N15 C37 C38 -1.1(12) . . . . ?
PD1 N15 C37 C38 170.8(7) . . . . ?
N15 C37 C38 N16 0.7(13) . . . . ?
C39 N16 C38 C37 -0.1(12) . . . . ?
C43 N16 C38 C37 175.6(9) . . . . ?
C37 N15 C39 N16 1.1(10) . . . . ?
PD1 N15 C39 N16 -170.8(6) . . . . ?
C38 N16 C39 N15 -0.6(10) . . . . ?
C43 N16 C39 N15 -176.2(8) . . . . ?
C42 N13 C40 C41 2.9(11) . . . . ?
PD1 N13 C40 C41 -168.1(7) . . . . ?
N13 C40 C41 N14 -2.0(11) . . . . ?
C42 N14 C41 C40 0.3(10) . . . . ?
C57 N14 C41 C40 -179.1(8) . . . . ?
C40 N13 C42 N14 -2.7(10) . . . . ?
PD1 N13 C42 N14 168.5(6) . . . . ?
C41 N14 C42 N13 1.5(10) . . . . ?
C57 N14 C42 N13 -179.0(7) . . . . ?
C39 N16 C43 C44 -158.1(8) . . . . ?
C38 N16 C43 C44 27.1(14) . . . . ?
C39 N16 C43 C48 21.6(13) . . . . ?
C38 N16 C43 C48 -153.2(9) . . . . ?
C48 C43 C44 C45 -0.1(13) . . . . ?
N16 C43 C44 C45 179.6(7) . . . . ?
C43 C44 C45 C46 -1.4(12) . . . . ?
C43 C44 C45 N36 178.5(7) . . . . ?
C93 N36 C45 C46 13.3(12) . . . . ?
C92 N36 C45 C46 -166.2(9) . . . . ?
C93 N36 C45 C44 -166.6(8) . . . . ?
C92 N36 C45 C44 13.9(13) . . . . ?
C44 C45 C46 C47 3.4(12) . . . . ?
N36 C45 C46 C47 -176.5(7) . . . . ?
C45 C46 C47 C48 -4.1(12) . . . . ?
C45 C46 C47 N20 175.5(7) . . . . ?
C90 N20 C47 C46 -27.6(11) . . . . ?
C88 N20 C47 C46 157.8(8) . . . . ?
C90 N20 C47 C48 152.0(8) . . . . ?
C88 N20 C47 C48 -22.6(12) . . . . ?
C44 C43 C48 C47 -0.5(12) . . . . ?
N16 C43 C48 C47 179.8(7) . . . . ?
C46 C47 C48 C43 2.6(12) . . . . ?
N20 C47 C48 C43 -177.0(7) . . . . ?
C51 N25 C49 C50 -0.7(9) . . . . ?
PD5 N25 C49 C50 178.3(6) . . . . ?
N25 C49 C50 N26 -1.2(9) . . . . ?
C51 N26 C50 C49 2.8(9) . . . . ?
C55 N26 C50 C49 178.4(7) . . . . ?
C50 N26 C51 N25 -3.3(9) . . . . ?
C55 N26 C51 N25 -178.8(7) . . . . ?
C49 N25 C51 N26 2.5(9) . . . . ?
PD5 N25 C51 N26 -176.6(5) . . . . ?
C54 N27 C52 C53 1.2(9) . . . . ?
PD5 N27 C52 C53 175.5(6) . . . . ?
N27 C52 C53 N28 -0.8(9) . . . . ?
C54 N28 C53 C52 0.2(9) . . . . ?
C61 N28 C53 C52 178.9(7) . . . . ?
C52 N27 C54 N28 -1.1(9) . . . . ?
PD5 N27 C54 N28 -175.5(5) . . . . ?
C53 N28 C54 N27 0.5(9) . . . . ?
C61 N28 C54 N27 -178.2(7) . . . . ?
C51 N26 C55 C56 -158.5(8) . . . . ?
C50 N26 C55 C56 26.6(12) . . . . ?
C51 N26 C55 C60 14.5(12) . . . . ?
C50 N26 C55 C60 -160.3(8) . . . . ?
C60 C55 C56 C57 3.8(13) . . . . ?
N26 C55 C56 C57 176.7(7) . . . . ?
C55 C56 C57 C58 -5.9(13) . . . . ?
C55 C56 C57 N14 177.8(7) . . . . ?
C42 N14 C57 C56 -38.6(12) . . . . ?
C41 N14 C57 C56 140.8(9) . . . . ?
C42 N14 C57 C58 145.1(9) . . . . ?
C41 N14 C57 C58 -35.6(13) . . . . ?
C56 C57 C58 C59 4.8(13) . . . . ?
N14 C57 C58 C59 -179.0(8) . . . . ?
C57 C58 C59 C60 -1.7(13) . . . . ?
C57 C58 C59 N30 179.3(8) . . . . ?
C96 N30 C59 C60 -44.2(11) . . . . ?
C95 N30 C59 C60 137.8(9) . . . . ?
C96 N30 C59 C58 134.8(9) . . . . ?
C95 N30 C59 C58 -43.2(12) . . . . ?
C58 C59 C60 C55 -0.3(13) . . . . ?
N30 C59 C60 C55 178.7(7) . . . . ?
C56 C55 C60 C59 -0.7(12) . . . . ?
N26 C55 C60 C59 -173.7(7) . . . . ?
C54 N28 C61 C66 149.4(8) . . . . ?
C53 N28 C61 C66 -29.1(12) . . . . ?
C54 N28 C61 C62 -28.5(11) . . . . ?
C53 N28 C61 C62 153.1(8) . . . . ?
C66 C61 C62 C63 -1.8(12) . . . . ?
N28 C61 C62 C63 176.0(7) . . . . ?
C61 C62 C63 C64 2.9(12) . . . . ?
C61 C62 C63 N32 -178.4(7) . . . . ?
C69 N32 C63 C64 -165.8(7) . . . . ?
C68 N32 C63 C64 16.7(11) . . . . ?
C69 N32 C63 C62 15.5(11) . . . . ?
C68 N32 C63 C62 -162.0(7) . . . . ?
C62 C63 C64 C65 -0.9(11) . . . . ?
N32 C63 C64 C65 -179.6(7) . . . . ?
C63 C64 C65 C66 -2.3(12) . . . . ?
C63 C64 C65 N24 178.4(7) . . . . ?
C72 N24 C65 C64 -137.5(8) . . . . ?
C71 N24 C65 C64 39.0(12) . . . . ?
C72 N24 C65 C66 43.1(11) . . . . ?
C71 N24 C65 C66 -140.4(8) . . . . ?
C62 C61 C66 C65 -1.2(12) . . . . ?
N28 C61 C66 C65 -179.0(7) . . . . ?
C64 C65 C66 C61 3.3(12) . . . . ?
N24 C65 C66 C61 -177.3(7) . . . . ?
C69 N31 C67 C68 -1.3(9) . . . . ?
PD4 N31 C67 C68 -177.9(6) . . . . ?
N31 C67 C68 N32 0.4(9) . . . . ?
C69 N32 C68 C67 0.7(9) . . . . ?
C63 N32 C68 C67 178.6(7) . . . . ?
C67 N31 C69 N32 1.8(9) . . . . ?
PD4 N31 C69 N32 178.7(5) . . . . ?
C68 N32 C69 N31 -1.6(9) . . . . ?
C63 N32 C69 N31 -179.5(7) . . . . ?
C72 N23 C70 C71 -0.7(10) . . . . ?
PD3 N23 C70 C71 165.0(6) . . . . ?
N23 C70 C71 N24 2.2(10) . . . . ?
C72 N24 C71 C70 -2.8(10) . . . . ?
C65 N24 C71 C70 -179.8(8) . . . . ?
C70 N23 C72 N24 -1.1(9) . . . . ?
PD3 N23 C72 N24 -167.1(5) . . . . ?
C71 N24 C72 N23 2.5(9) . . . . ?
C65 N24 C72 N23 179.5(7) . . . . ?
C75 N21 C73 C74 0.4(10) . . . . ?
PD3 N21 C73 C74 -165.7(6) . . . . ?
N21 C73 C74 N22 -0.4(11) . . . . ?
C75 N22 C74 C73 0.3(10) . . . . ?
C76 N22 C74 C73 -177.8(8) . . . . ?
C73 N21 C75 N22 -0.2(9) . . . . ?
PD3 N21 C75 N22 167.1(5) . . . . ?
C74 N22 C75 N21 0.0(10) . . . . ?
C76 N22 C75 N21 178.1(7) . . . . ?
C75 N22 C76 C81 167.5(8) . . . . ?
C74 N22 C76 C81 -14.8(13) . . . . ?
C75 N22 C76 C77 -14.6(12) . . . . ?
C74 N22 C76 C77 163.1(8) . . . . ?
C81 C76 C77 C78 -1.7(12) . . . . ?
N22 C76 C77 C78 -179.5(7) . . . . ?
C76 C77 C78 C79 1.4(12) . . . . ?
C76 C77 C78 N18 178.6(7) . . . . ?
C87 N18 C78 C77 -154.3(7) . . . . ?
C85 N18 C78 C77 25.6(11) . . . . ?
C87 N18 C78 C79 23.0(11) . . . . ?
C85 N18 C78 C79 -157.1(8) . . . . ?
C77 C78 C79 C80 -0.4(12) . . . . ?
N18 C78 C79 C80 -177.6(7) . . . . ?
C78 C79 C80 C81 -0.2(12) . . . . ?
C78 C79 C80 N34 174.0(7) . . . . ?
C84 N34 C80 C79 -44.4(11) . . . . ?
C83 N34 C80 C79 139.4(11) . . . . ?
C84 N34 C80 C81 129.9(8) . . . . ?
C83 N34 C80 C81 -46.2(14) . . . . ?
C77 C76 C81 C80 1.1(12) . . . . ?
N22 C76 C81 C80 178.9(7) . . . . ?
C79 C80 C81 C76 -0.1(12) . . . . ?
N34 C80 C81 C76 -174.2(7) . . . . ?
C84 N33 C82 C83 -1.0(13) . . . . ?
PD6 N33 C82 C83 171.3(8) . . . . ?
N33 C82 C83 N34 0.7(15) . . . . ?
C84 N34 C83 C82 -0.1(13) . . . . ?
C80 N34 C83 C82 176.6(9) . . . . ?
C82 N33 C84 N34 0.9(10) . . . . ?
PD6 N33 C84 N34 -172.0(5) . . . . ?
C83 N34 C84 N33 -0.5(10) . . . . ?
C80 N34 C84 N33 -177.4(7) . . . . ?
C87 N18 C85 C86 1.5(9) . . . . ?
C78 N18 C85 C86 -178.4(7) . . . . ?
N18 C85 C86 N17 -0.8(9) . . . . ?
C87 N17 C86 C85 -0.3(9) . . . . ?
PD2 N17 C86 C85 -170.3(6) . . . . ?
C86 N17 C87 N18 1.3(8) . . . . ?
PD2 N17 C87 N18 172.5(5) . . . . ?
C85 N18 C87 N17 -1.8(9) . . . . ?
C78 N18 C87 N17 178.1(6) . . . . ?
C90 N20 C88 C89 1.8(9) . . . . ?
C47 N20 C88 C89 177.1(8) . . . . ?
N20 C88 C89 N19 -2.5(9) . . . . ?
C90 N19 C89 C88 2.2(9) . . . . ?
PD2 N19 C89 C88 175.8(5) . . . . ?
C89 N19 C90 N20 -1.1(9) . . . . ?
PD2 N19 C90 N20 -175.0(5) . . . . ?
C88 N20 C90 N19 -0.4(9) . . . . ?
C47 N20 C90 N19 -176.1(7) . . . . ?
C93 N35 C91 C92 -0.7(10) . . . . ?
PD6 N35 C91 C92 -168.6(6) . . . . ?
N35 C91 C92 N36 1.1(11) . . . . ?
C93 N36 C92 C91 -1.0(10) . . . . ?
C45 N36 C92 C91 178.6(8) . . . . ?
C91 N35 C93 N36 0.0(10) . . . . ?
PD6 N35 C93 N36 168.9(5) . . . . ?
C92 N36 C93 N35 0.6(10) . . . . ?
C45 N36 C93 N35 -179.0(7) . . . . ?
C96 N29 C94 C95 1.2(9) . . . . ?
PD4 N29 C94 C95 178.6(6) . . . . ?
N29 C94 C95 N30 -1.9(10) . . . . ?
C96 N30 C95 C94 1.9(9) . . . . ?
C59 N30 C95 C94 -179.8(7) . . . . ?
C94 N29 C96 N30 0.0(9) . . . . ?
PD4 N29 C96 N30 -177.4(5) . . . . ?
C95 N30 C96 N29 -1.2(9) . . . . ?
C59 N30 C96 N29 -179.6(7) . . . . ?
O2 S1 C100 C105 -53.3(7) . . . . ?
O1 S1 C100 C105 -175.0(6) . . . . ?
O3 S1 C100 C105 65.8(7) . . . . ?
O2 S1 C100 C101 123.5(7) . . . . ?
O1 S1 C100 C101 1.7(8) . . . . ?
O3 S1 C100 C101 -117.4(7) . . . . ?
C105 C100 C101 C102 -0.6(13) . . . . ?
S1 C100 C101 C102 -177.2(7) . . . . ?
C100 C101 C102 C103 1.2(13) . . . . ?
C101 C102 C103 C104 -1.3(13) . . . . ?
C101 C102 C103 N101 175.3(9) . . . . ?
C107 N101 C103 C102 -178.6(9) . . . . ?
C107 N101 C103 C104 -1.7(10) . . . . ?
C102 C103 C104 C105 0.8(13) . . . . ?
N101 C103 C104 C105 -176.4(7) . . . . ?
C102 C103 C104 C106 179.7(8) . . . . ?
N101 C103 C104 C106 2.5(10) . . . . ?
C101 C100 C105 C104 0.1(12) . . . . ?
S1 C100 C105 C104 176.8(6) . . . . ?
C103 C104 C105 C100 -0.2(12) . . . . ?
C106 C104 C105 C100 -178.8(8) . . . . ?
C103 C104 C106 O4 178.8(9) . . . . ?
C105 C104 C106 O4 -2.4(16) . . . . ?
C103 C104 C106 C107 -2.3(9) . . . . ?
C105 C104 C106 C107 176.5(9) . . . . ?
C103 N101 C107 C108 -179.3(9) . . . . ?
C103 N101 C107 C106 0.2(10) . . . . ?
O4 C106 C107 C108 -0.3(15) . . . . ?
C104 C106 C107 C108 -179.2(9) . . . . ?
O4 C106 C107 N101 -179.8(9) . . . . ?
C104 C106 C107 N101 1.3(9) . . . . ?
N101 C107 C108 N100 179.1(8) . . . . ?
C106 C107 C108 N100 -0.3(16) . . . . ?
N101 C107 C108 C109 -5.1(15) . . . . ?
C106 C107 C108 C109 175.6(8) . . . . ?
C111 N100 C108 C107 176.4(9) . . . . ?
C111 N100 C108 C109 0.0(9) . . . . ?
C107 C108 C109 O5 2.9(14) . . . . ?
N100 C108 C109 O5 179.5(8) . . . . ?
C107 C108 C109 C110 -177.3(9) . . . . ?
N100 C108 C109 C110 -0.7(9) . . . . ?
O5 C109 C110 C115 1.7(17) . . . . ?
C108 C109 C110 C115 -178.1(9) . . . . ?
O5 C109 C110 C111 -179.1(9) . . . . ?
C108 C109 C110 C111 1.1(9) . . . . ?
C108 N100 C111 C112 -179.9(9) . . . . ?
C108 N100 C111 C110 0.8(10) . . . . ?
C115 C110 C111 C112 -1.2(13) . . . . ?
C109 C110 C111 C112 179.5(8) . . . . ?
C115 C110 C111 N100 178.1(8) . . . . ?
C109 C110 C111 N100 -1.2(10) . . . . ?
N100 C111 C112 C113 179.7(8) . . . . ?
C110 C111 C112 C113 -1.0(13) . . . . ?
C111 C112 C113 C114 0.8(13) . . . . ?
C112 C113 C114 C115 1.7(14) . . . . ?
C112 C113 C114 S2 179.8(7) . . . . ?
O6 S2 C114 C115 -69.9(9) . . . . ?
O8 S2 C114 C115 172.0(8) . . . . ?
O7 S2 C114 C115 49.6(9) . . . . ?
O6 S2 C114 C113 112.0(8) . . . . ?
O8 S2 C114 C113 -6.1(9) . . . . ?
O7 S2 C114 C113 -128.5(8) . . . . ?
C111 C110 C115 C114 3.7(13) . . . . ?
C109 C110 C115 C114 -177.2(9) . . . . ?
C113 C114 C115 C110 -3.9(14) . . . . ?
S2 C114 C115 C110 178.0(7) . . . . ?
O202 S3 C200 C201 135.9(8) . . . . ?
O200 S3 C200 C201 -103.8(9) . . . . ?
O201 S3 C200 C201 16.5(10) . . . . ?
O202 S3 C200 C205 -42.1(9) . . . . ?
O200 S3 C200 C205 78.1(8) . . . . ?
O201 S3 C200 C205 -161.6(7) . . . . ?
C205 C200 C201 C202 -2.0(15) . . . . ?
S3 C200 C201 C202 180.0(8) . . . . ?
C200 C201 C202 C203 3.0(14) . . . . ?
C207 N200 C203 C202 -179.9(9) . . . . ?
C207 N200 C203 C204 -2.0(10) . . . . ?
C201 C202 C203 N200 176.4(9) . . . . ?
C201 C202 C203 C204 -1.3(14) . . . . ?
N200 C203 C204 C205 -179.6(8) . . . . ?
C202 C203 C204 C205 -1.5(14) . . . . ?
N200 C203 C204 C206 2.1(10) . . . . ?
C202 C203 C204 C206 -179.9(8) . . . . ?
C203 C204 C205 C200 2.6(13) . . . . ?
C206 C204 C205 C200 -179.6(9) . . . . ?
C201 C200 C205 C204 -0.9(14) . . . . ?
S3 C200 C205 C204 177.2(7) . . . . ?
C205 C204 C206 O203 1.4(17) . . . . ?
C203 C204 C206 O203 179.4(9) . . . . ?
C205 C204 C206 C207 -179.4(9) . . . . ?
C203 C204 C206 C207 -1.3(9) . . . . ?
C203 N200 C207 C208 177.1(9) . . . . ?
C203 N200 C207 C206 1.1(10) . . . . ?
O203 C206 C207 N200 179.5(8) . . . . ?
C204 C206 C207 N200 0.2(9) . . . . ?
O203 C206 C207 C208 3.4(14) . . . . ?
C204 C206 C207 C208 -175.9(8) . . . . ?
N200 C207 C208 N210 -178.3(8) . . . . ?
C206 C207 C208 N210 -2.9(14) . . . . ?
N200 C207 C208 C209 -3.5(15) . . . . ?
C206 C207 C208 C209 172.0(8) . . . . ?
C216 N210 C208 C207 175.4(9) . . . . ?
C216 N210 C208 C209 -0.3(10) . . . . ?
C207 C208 C209 O204 4.6(15) . . . . ?
N210 C208 C209 O204 -179.7(8) . . . . ?
C207 C208 C209 C217 -176.9(9) . . . . ?
N210 C208 C209 C217 -1.2(10) . . . . ?
C217 C213 C214 C215 -1.1(15) . . . . ?
C217 C213 C214 S4 176.2(7) . . . . ?
O205 S4 C214 C213 134.1(10) . . . . ?
O207 S4 C214 C213 -106.1(9) . . . . ?
O206 S4 C214 C213 10.3(10) . . . . ?
O205 S4 C214 C215 -48.5(10) . . . . ?
O207 S4 C214 C215 71.2(10) . . . . ?
O206 S4 C214 C215 -172.4(9) . . . . ?
C213 C214 C215 C218 1.9(15) . . . . ?
S4 C214 C215 C218 -175.4(8) . . . . ?
C208 N210 C216 C218 179.0(10) . . . . ?
C208 N210 C216 C217 1.7(10) . . . . ?
C214 C213 C217 C209 -174.4(10) . . . . ?
C214 C213 C217 C216 -3.0(14) . . . . ?
O204 C209 C217 C213 -7.4(18) . . . . ?
C208 C209 C217 C213 174.2(10) . . . . ?
O204 C209 C217 C216 -179.3(9) . . . . ?
C208 C209 C217 C216 2.3(10) . . . . ?
C218 C216 C217 C213 6.6(14) . . . . ?
N210 C216 C217 C213 -175.9(8) . . . . ?
C218 C216 C217 C209 179.9(9) . . . . ?
N210 C216 C217 C209 -2.6(10) . . . . ?
N210 C216 C218 C215 177.2(9) . . . . ?
C217 C216 C218 C215 -5.8(14) . . . . ?
C214 C215 C218 C216 1.6(15) . . . . ?
NA1 O301 N300 O303 -106(5) . . . . ?
NA1 O301 N300 O302 77(5) . . . . ?
O321 N306 O319 NA1 179.7(5) . . . 1_565 ?
O320 N306 O319 NA1 1.1(7) . . . 1_565 ?
O319 N306 O320 NA1 -1.1(7) . . . 1_565 ?
O321 N306 O320 NA1 -179.8(5) . . . 1_565 ?

loop_
_platon_squeeze_void_nr
_platon_squeeze_void_average_x
_platon_squeeze_void_average_y
_platon_squeeze_void_average_z
_platon_squeeze_void_volume
_platon_squeeze_void_count_electrons
_platon_squeeze_void_content
1 -0.011 0.195 0.064 33 2 ' '
2 -0.000 0.000 0.500 931 32 ' '
3 0.010 0.805 0.936 34 2 ' '
4 0.215 0.273 0.824 113 5 ' '
5 0.076 0.299 -0.022 15 0 ' '
6 0.433 0.172 0.070 34 0 ' '
7 0.567 0.828 0.930 34 0 ' '
8 0.488 0.422 0.377 11 0 ' '
9 0.512 0.578 0.623 11 0 ' '
10 0.785 0.727 0.176 113 5 ' '
11 0.923 0.701 0.022 15 0 ' '
